data_1557738
loop_
_publ_author_name
'Pow, Robert W.'
'Xuan, Weimin'
'Long, De-Liang'
'Bell, Nicola L.'
'Cronin, Leroy'

_publ_section_title
;
 Embedding alkenes within an icosahedral inorganic fullerene
 {(NH4)42[Mo132O372(L)30(H2O)72]} for trapping volatile organics
;
_journal_issue 9
_journal_name_full 'Chemical Science'
_journal_page_first 2388
_journal_page_last 2393
_journal_paper_doi 10.1039/C9SC06217C
_journal_volume 11
_journal_year 2020
_chemical_formula_sum 'C120 H806 Mo132 N48 O676 S3'
_chemical_formula_weight 26502.34
_space_group_crystal_system trigonal
_space_group_IT_number 148
_space_group_name_Hall '-R 3'
_space_group_name_H-M_alt 'R -3 :H'
_atom_sites_solution_hydrogens geom
_atom_sites_solution_primary direct
_atom_sites_solution_secondary difmap
_audit_creation_method SHELXL-2018/3
_audit_update_record
;
2019-11-01 deposited with the CCDC.	2020-02-03 downloaded from the CCDC.
;
_cell_angle_alpha 90
_cell_angle_beta 90
_cell_angle_gamma 120
_cell_formula_units_Z 3
_cell_length_a 32.3898(3)
_cell_length_b 32.3898(3)
_cell_length_c 72.8225(7)
_cell_measurement_reflns_used 113124
_cell_measurement_temperature 150(2)
_cell_measurement_theta_max 25.5410
_cell_measurement_theta_min 1.4490
_cell_volume 66162.6(11)
_computing_cell_refinement 'CrysAlisPro 1.171.39.37b (Rigaku OD, 2017)'
_computing_data_collection DIALS
_computing_data_reduction 'CrysAlisPro 1.171.39.37b (Rigaku OD, 2017)'
_computing_molecular_graphics Diamond3
_computing_publication_material WinGX
_computing_structure_refinement 'SHELXL-2018/3 (Sheldrick, 2018)'
_computing_structure_solution 'SHELXT-2018/3 (Sheldrick, 2018)'
_diffrn_ambient_temperature 150(2)
_diffrn_measured_fraction_theta_full 0.999
_diffrn_measured_fraction_theta_max 0.998
_diffrn_measurement_device_type 'Fluid Film Devices'
_diffrn_measurement_method 'shutterless scans'
_diffrn_radiation_type Synchrotron
_diffrn_radiation_wavelength 0.6889
_diffrn_reflns_av_R_equivalents 0.0709
_diffrn_reflns_av_unetI/netI 0.0269
_diffrn_reflns_Laue_measured_fraction_full 0.999
_diffrn_reflns_Laue_measured_fraction_max 0.998
_diffrn_reflns_limit_h_max 40
_diffrn_reflns_limit_h_min -40
_diffrn_reflns_limit_k_max 40
_diffrn_reflns_limit_k_min -40
_diffrn_reflns_limit_l_max 90
_diffrn_reflns_limit_l_min -90
_diffrn_reflns_number 303957
_diffrn_reflns_point_group_measured_fraction_full 0.999
_diffrn_reflns_point_group_measured_fraction_max 0.998
_diffrn_reflns_theta_full 24.415
_diffrn_reflns_theta_max 25.535
_diffrn_reflns_theta_min 1.433
_diffrn_source 'Diamond Light Source Beamline I19-1'
_exptl_absorpt_coefficient_mu 1.915
_exptl_absorpt_correction_T_max 1.000
_exptl_absorpt_correction_T_min 0.508
_exptl_absorpt_correction_type multi-scan
_exptl_absorpt_process_details
;
CrysAlisPro 1.171.39.37b (Rigaku Oxford Diffraction, 2017)
Empirical absorption correction using spherical harmonics,
 implemented in SCALE3 ABSPACK scaling algorithm.
;
_exptl_crystal_colour red
_exptl_crystal_density_diffrn 1.995
_exptl_crystal_density_method none
_exptl_crystal_description block
_exptl_crystal_F_000 38586
_exptl_crystal_size_max 0.100
_exptl_crystal_size_mid 0.100
_exptl_crystal_size_min 0.050
_refine_diff_density_max 1.69
_refine_diff_density_min -1.03
_refine_diff_density_rms 0.22
_refine_ls_extinction_coef 0.000033(2)
_refine_ls_extinction_expression Fc^*^=kFc[1+0.001xFc^2^\l^3^/sin(2\q)]^-1/4^
_refine_ls_extinction_method 'SHELXL-2018/3 (Sheldrick 2018)'
_refine_ls_goodness_of_fit_ref 1.082
_refine_ls_hydrogen_treatment constr
_refine_ls_matrix_type full
_refine_ls_number_parameters 1429
_refine_ls_number_reflns 30134
_refine_ls_number_restraints 30
_refine_ls_restrained_S_all 1.082
_refine_ls_R_factor_all 0.0698
_refine_ls_R_factor_gt 0.0640
_refine_ls_shift/su_max 0.005
_refine_ls_shift/su_mean 0.000
_refine_ls_structure_factor_coef Fsqd
_refine_ls_weighting_details 'w=1/[\s^2^(Fo^2^)+(0.1642P)^2^+76.6348P] where P=(Fo^2^+2Fc^2^)/3'
_refine_ls_weighting_scheme calc
_refine_ls_wR_factor_gt 0.2086
_refine_ls_wR_factor_ref 0.2176
_reflns_Friedel_coverage 0.000
_reflns_number_gt 25464
_reflns_number_total 30134
_reflns_threshold_expression 'I > 2\s(I)'
_cod_data_source_file c9sc06217c2.cif
_cod_data_source_block rp_6_4aii
_cod_depositor_comments
;
The following automatic conversions were performed:

data item '_atom_sites_solution_primary' value 'direct method' was
changed to 'direct'.

data item '_atom_sites_solution_secondary' value 'diffmap' was
changed to 'difmap'.

Automatic conversion script
Id: cif_fix_values 7556 2019-12-06 15:28:31Z antanas 

 Adding full bibliography for 1557737--1557739.cif.
;
_cod_original_cell_volume 66162.6(14)
_cod_database_code 1557738
_shelx_shelxl_version_number 2018/3
_shelx_space_group_comment
;
The symmetry employed for this shelxl refinement is uniquely defined
by the following loop, which should always be used as a source of
symmetry information in preference to the above space-group names.
They are only intended as comments.
;
_shelx_estimated_absorpt_t_min 0.832
_shelx_estimated_absorpt_t_max 0.910

loop_
_space_group_symop_operation_xyz
'x, y, z'
'-y, x-y, z'
'-x+y, -x, z'
'x+2/3, y+1/3, z+1/3'
'-y+2/3, x-y+1/3, z+1/3'
'-x+y+2/3, -x+1/3, z+1/3'
'x+1/3, y+2/3, z+2/3'
'-y+1/3, x-y+2/3, z+2/3'
'-x+y+1/3, -x+2/3, z+2/3'
'-x, -y, -z'
'y, -x+y, -z'
'x-y, x, -z'
'-x+2/3, -y+1/3, -z+1/3'
'y+2/3, -x+y+1/3, -z+1/3'
'x-y+2/3, x+1/3, -z+1/3'
'-x+1/3, -y+2/3, -z+2/3'
'y+1/3, -x+y+2/3, -z+2/3'
'x-y+1/3, x+2/3, -z+2/3'

loop_
_atom_site_label
_atom_site_type_symbol
_atom_site_fract_x
_atom_site_fract_y
_atom_site_fract_z
_atom_site_U_iso_or_equiv
_atom_site_adp_type
_atom_site_occupancy
_atom_site_site_symmetry_order
_atom_site_calc_flag
_atom_site_refinement_flags_posn
_atom_site_refinement_flags_adp
_atom_site_refinement_flags_occupancy
_atom_site_disorder_assembly
_atom_site_disorder_group
Mo1 Mo 0.36066(2) 0.43770(2) 0.00600(2) 0.04941(8) Uani 1 1 d . . . A 1
Mo2 Mo 0.29964(2) 0.45932(2) -0.00644(2) 0.05172(8) Uani 1 1 d . . . A 1
Mo3 Mo 0.22054(2) 0.44638(2) -0.04591(2) 0.05706(10) Uani 0.85 1 d . . P A 1
Mo4 Mo 0.10871(2) 0.40287(2) -0.07654(2) 0.05497(11) Uani 0.85 1 d . . P A 1
Mo5 Mo 0.00628(2) 0.39139(2) -0.04596(2) 0.05076(10) Uani 0.85 1 d . . P A 1
Mo6 Mo 0.05414(2) 0.42493(2) 0.00382(2) 0.05180(10) Uani 0.85 1 d . . P A 1
Mo7 Mo 0.11687(2) 0.43099(2) -0.03269(2) 0.04989(8) Uani 1 1 d . . . B 1
Mo8 Mo 0.18638(2) 0.45894(2) 0.00367(2) 0.05335(10) Uani 0.87 1 d . . P A 1
Mo9 Mo 0.11887(2) 0.43669(2) 0.04762(2) 0.05332(8) Uani 1 1 d . . . C 1
Mo10 Mo 0.11027(2) 0.40593(2) 0.08074(2) 0.05276(8) Uani 1 1 d . . . C 1
Mo11 Mo -0.01748(2) 0.33788(2) -0.09297(2) 0.05344(8) Uani 1 1 d . . . D 1
Mo12 Mo -0.07727(2) 0.26925(2) -0.11350(2) 0.05346(8) Uani 1 1 d . . . D 1
Mo13 Mo -0.19683(2) 0.15802(2) -0.11523(2) 0.05359(10) Uani 0.85 1 d . . P D 1
Mo14 Mo -0.29435(2) 0.02483(2) -0.11509(2) 0.05036(10) Uani 0.87 1 d . . P D 1
Mo15 Mo -0.35374(2) -0.10822(2) -0.11347(2) 0.05369(8) Uani 1 1 d . . . E 1
Mo16 Mo -0.39877(2) -0.18279(2) -0.09317(2) 0.05564(9) Uani 1 1 d . . . E 1
Mo17 Mo -0.25027(2) -0.04316(2) -0.14549(2) 0.04983(10) Uani 0.9 1 d . . P D 1
Mo18 Mo -0.19440(2) 0.07277(2) -0.13884(2) 0.05022(8) Uani 1 1 d . . . F 1
Mo19 Mo -0.09195(2) 0.17163(2) -0.14492(2) 0.05809(11) Uani 0.85 1 d . . P D 1
Mo20 Mo -0.12588(2) 0.04709(2) -0.16393(2) 0.05456(10) Uani 0.87 1 d . . P D 1
Mo21 Mo -0.17188(2) -0.08410(2) -0.16690(2) 0.05390(8) Uani 1 1 d . . . G 1
Mo22 Mo -0.14915(2) -0.14971(2) -0.16692(2) 0.05408(8) Uani 1 1 d . . . G 1
Mo3' Mo 0.21018(6) 0.42017(6) -0.04391(3) 0.0385(4) Uani 0.15 1 d . . P A 2
Mo4' Mo 0.10400(7) 0.38268(6) -0.07345(3) 0.0424(5) Uani 0.15 1 d . . P A 2
Mo5' Mo 0.00209(7) 0.36766(7) -0.04331(3) 0.0444(5) Uani 0.15 1 d . . P A 2
Mo6' Mo 0.04917(6) 0.40321(6) 0.00394(3) 0.0419(5) Uani 0.15 1 d . . P A 2
Mo8' Mo 0.17841(8) 0.43648(8) 0.00403(3) 0.0440(6) Uani 0.13 1 d . . P A 2
M13' Mo -0.18513(7) 0.15250(7) -0.10808(3) 0.0454(5) Uani 0.15 1 d . . P D 2
M14' Mo -0.28152(8) 0.02293(9) -0.10881(4) 0.0493(6) Uani 0.13 1 d . . P D 2
M17' Mo -0.24246(14) -0.04324(14) -0.13977(5) 0.0594(11) Uani 0.1 1 d . . P D 2
M19' Mo -0.08462(6) 0.16415(6) -0.13748(2) 0.0362(4) Uani 0.15 1 d . . P D 2
M20' Mo -0.11686(8) 0.04439(8) -0.15554(3) 0.0490(6) Uani 0.13 1 d . . P D 2
O1 O 0.40919(9) 0.49253(9) 0.00726(4) 0.0601(8) Uani 1 1 d . . . . .
O2 O 0.33327(10) 0.51814(9) -0.00815(4) 0.0656(8) Uani 1 1 d . . . . .
O3 O 0.24058(10) 0.50443(10) -0.05070(5) 0.0683(9) Uani 1 1 d . . . . .
O4 O 0.12489(10) 0.45969(10) -0.08265(4) 0.0686(8) Uani 1 1 d . . . . .
O5 O 0.01804(9) 0.44695(9) -0.05066(4) 0.0616(8) Uani 1 1 d . . . . .
O6 O 0.06776(10) 0.48229(10) 0.00070(4) 0.0640(8) Uani 1 1 d . . . . .
O7 O 0.13252(9) 0.48751(9) -0.03718(4) 0.0578(7) Uani 1 1 d . . . . .
O8 O 0.20599(10) 0.51794(10) 0.00048(4) 0.0680(8) Uani 1 1 d . . . . .
O9 O 0.13469(10) 0.49367(10) 0.05167(4) 0.0646(8) Uani 1 1 d . . . . .
O10 O 0.12387(10) 0.45549(10) 0.09239(4) 0.0630(8) Uani 1 1 d . . . . .
O11 O -0.01547(10) 0.38456(10) -0.10384(4) 0.0652(8) Uani 1 1 d . . . . .
O12 O -0.08957(11) 0.29960(10) -0.12921(4) 0.0675(9) Uani 1 1 d . . . . .
O13 O -0.22366(11) 0.17000(10) -0.13288(4) 0.0697(8) Uani 1 1 d . . . . .
O14 O -0.32368(9) 0.03219(10) -0.13299(4) 0.0643(8) Uani 1 1 d . . . . .
O15 O -0.39621(10) -0.11762(10) -0.12901(4) 0.0658(8) Uani 1 1 d . . . . .
O16 O -0.45217(11) -0.21058(10) -0.10391(4) 0.0666(9) Uani 1 1 d . . . . .
O17 O -0.27719(11) -0.03728(11) -0.16430(4) 0.0708(9) Uani 1 1 d . . . . .
O18 O -0.21946(10) 0.08203(10) -0.15720(4) 0.0609(8) Uani 1 1 d . . . . .
O19 O -0.11372(10) 0.18522(10) -0.16396(4) 0.0676(8) Uani 1 1 d . . . . .
O20 O -0.14917(11) 0.05526(11) -0.18333(4) 0.0686(9) Uani 1 1 d . . . . .
O21 O -0.19455(11) -0.09068(10) -0.18801(4) 0.0679(8) Uani 1 1 d . . . . .
O22 O -0.16688(10) -0.17238(10) -0.18802(4) 0.0673(8) Uani 1 1 d . . . . .
O23 O 0.31173(9) 0.44545(10) 0.01829(4) 0.0592(7) Uani 1 1 d . . . . .
O24 O 0.33719(9) 0.43623(10) -0.01859(4) 0.0629(7) Uani 1 1 d . . . . .
O25 O 0.29928(11) 0.35982(10) 0.00539(6) 0.0873(12) Uani 1 1 d . . . . .
O26 O 0.24595(10) 0.37873(10) -0.00540(6) 0.0902(12) Uani 1 1 d . . . . .
O27 O 0.26554(9) 0.44926(10) -0.03096(4) 0.0628(7) Uani 1 1 d . . . . .
O28 O 0.18004(8) 0.44162(9) -0.02385(4) 0.0546(7) Uani 1 1 d . . . . .
O29 O 0.18528(11) 0.36419(10) -0.03827(4) 0.0674(8) Uani 1 1 d . . . . .
O30 O 0.23118(9) 0.42471(10) -0.06705(4) 0.0626(7) Uani 1 1 d . . . . .
O31 O 0.15158(8) 0.42098(9) -0.05369(4) 0.0539(7) Uani 1 1 d . . . . .
O32 O 0.15153(10) 0.39374(10) -0.08882(4) 0.0660(8) Uani 1 1 d . . . . .
O33 O 0.05414(9) 0.36829(10) -0.08858(4) 0.0654(8) Uani 1 1 d . . . . .
O34 O 0.07112(8) 0.39998(9) -0.05358(4) 0.0537(7) Uani 1 1 d . . . . .
O35 O -0.01923(9) 0.36028(9) -0.06694(4) 0.0577(7) Uani 1 1 d . . . . .
O36 O -0.00192(10) 0.31561(9) -0.03800(4) 0.0633(8) Uani 1 1 d . . . . .
O37 O -0.04343(9) 0.36964(10) -0.03067(4) 0.0599(8) Uani 1 1 d . . . . .
O38 O 0.05064(8) 0.40827(9) -0.02366(4) 0.0510(6) Uani 1 1 d . . . . .
O39 O 0.09460(9) 0.35139(9) -0.02663(4) 0.0610(7) Uani 1 1 d . . . . .
O40 O 0.11781(8) 0.43414(9) -0.00523(4) 0.0547(7) Uani 1 1 d . . . . .
O41 O -0.00930(9) 0.39504(9) 0.00461(4) 0.0572(7) Uani 1 1 d . . . . .
O42 O 0.03961(10) 0.34601(10) 0.00515(4) 0.0654(8) Uani 1 1 d . . . . .
O43 O 0.07189(9) 0.42615(10) 0.02713(4) 0.0599(8) Uani 1 1 d . . . . .
O44 O 0.15544(11) 0.37559(10) 0.00505(5) 0.0709(9) Uani 1 1 d . . . . .
O45 O 0.16598(9) 0.44993(11) 0.02683(4) 0.0641(8) Uani 1 1 d . . . . .
O46 O 0.24131(9) 0.45882(10) 0.00429(4) 0.0596(7) Uani 1 1 d . . . . .
O47 O 0.16176(9) 0.42601(10) 0.06302(4) 0.0635(8) Uani 1 1 d . . . . .
O48 O 0.06303(9) 0.40100(9) 0.06308(4) 0.0574(7) Uani 1 1 d . . . . .
O49 O 0.09851(14) 0.36086(11) 0.03870(5) 0.0841(10) Uani 1 1 d . . . . .
O50 O 0.09004(14) 0.33255(10) 0.06742(4) 0.0812(10) Uani 1 1 d . . . . .
O51 O 0.08797(11) 0.32695(10) -0.06480(5) 0.0718(9) Uani 1 1 d . . . . .
O52 O -0.01543(13) 0.27969(10) -0.07561(5) 0.0868(11) Uani 1 1 d . . . . .
O53 O -0.06801(13) 0.21951(10) -0.09330(5) 0.0860(10) Uani 1 1 d . . . . .
O54 O -0.08523(10) 0.29384(10) -0.09013(4) 0.0605(8) Uani 1 1 d . . . . .
O55 O -0.00847(9) 0.30308(10) -0.11252(4) 0.0667(8) Uani 1 1 d . . . . .
O56 O -0.14627(10) 0.21457(10) -0.11027(4) 0.0615(8) Uani 1 1 d . . . . .
O57 O -0.16018(10) 0.13414(10) -0.09223(4) 0.0633(8) Uani 1 1 d . . . . .
O58 O -0.23647(10) 0.14881(10) -0.09647(4) 0.0624(8) Uani 1 1 d . . . . .
O59 O -0.15466(9) 0.14065(9) -0.13058(4) 0.0547(7) Uani 1 1 d . . . . .
O60 O -0.23020(9) 0.08575(9) -0.11928(4) 0.0537(7) Uani 1 1 d . . . . .
O61 O -0.24986(9) 0.01065(9) -0.13041(4) 0.0520(7) Uani 1 1 d . . . . .
O62 O -0.30629(9) 0.05367(9) -0.09660(4) 0.0571(7) Uani 1 1 d . . . . .
O63 O -0.24587(10) 0.01834(10) -0.09177(4) 0.0659(8) Uani 1 1 d . . . . .
O64 O -0.33025(10) -0.03705(9) -0.10988(4) 0.0604(8) Uani 1 1 d . . . . .
O65 O -0.29936(10) -0.08596(9) -0.13191(4) 0.0611(8) Uani 1 1 d . . . . .
O66 O -0.28981(12) -0.08626(12) -0.09394(5) 0.0892(12) Uani 1 1 d . . . . .
O67 O -0.32869(12) -0.15142(12) -0.07619(5) 0.0893(12) Uani 1 1 d . . . . .
O68 O -0.38588(10) -0.11804(9) -0.09021(4) 0.0620(8) Uani 1 1 d . . . . .
O69 O -0.35300(10) -0.16748(9) -0.11271(4) 0.0634(8) Uani 1 1 d . . . . .
O70 O -0.20672(11) -0.04222(10) -0.11868(4) 0.0690(9) Uani 1 1 d . . . . .
O71 O -0.18696(9) 0.01862(9) -0.14862(4) 0.0559(7) Uani 1 1 d . . . . .
O72 O -0.22298(10) -0.07546(10) -0.15413(4) 0.0617(8) Uani 1 1 d . . . . .
O73 O -0.12854(9) 0.09916(9) -0.14904(4) 0.0552(7) Uani 1 1 d . . . . .
O74 O -0.15958(9) 0.05941(9) -0.11307(4) 0.0584(7) Uani 1 1 d . . . . .
O75 O -0.07021(11) 0.14539(11) -0.11862(4) 0.0707(9) Uani 1 1 d . . . . .
O76 O -0.07133(10) 0.22406(10) -0.13142(4) 0.0660(8) Uani 1 1 d . . . . .
O77 O -0.03905(10) 0.17472(10) -0.15385(4) 0.0646(8) Uani 1 1 d . . . . .
O78 O -0.06309(9) 0.08572(9) -0.16737(4) 0.0609(8) Uani 1 1 d . . . . .
O79 O -0.09837(10) 0.03766(10) -0.13488(4) 0.0659(8) Uani 1 1 d . . . . .
O80 O -0.13392(9) -0.01135(9) -0.16718(4) 0.0611(8) Uani 1 1 d . . . . .
O81 O -0.14184(12) -0.06699(11) -0.13737(4) 0.0842(9) Uani 1 1 d . . . . .
O82 O -0.12157(12) -0.12425(11) -0.13740(4) 0.0820(9) Uani 1 1 d . . . . .
O83 O -0.20393(9) -0.14849(9) -0.15674(4) 0.0608(8) Uani 1 1 d . . . . .
O84 O -0.11178(9) -0.08183(9) -0.17091(4) 0.0606(8) Uani 1 1 d . . . . .
O101 O 0.1565(3) 0.5689(3) -0.01008(12) 0.0500(19) Uiso 0.3 1 d . . P . .
O102 O 0.0756(4) 0.5368(4) 0.04124(16) 0.072(3) Uiso 0.3 1 d . . P . .
O103 O -0.4361(4) -0.0534(4) -0.13625(17) 0.080(3) Uiso 0.3 1 d . . P H 1
O104 O -0.2533(4) -0.1484(4) -0.12177(17) 0.076(3) Uiso 0.3 1 d . . P I 1
O105 O -0.1586(4) -0.0139(4) -0.21770(17) 0.081(3) Uiso 0.3 1 d . . P J 1
O106 O 0.2707(4) 0.3809(4) 0.05051(18) 0.050(3) Uiso 0.2 1 d . . P K 1
O107 O -0.0235(5) 0.3369(5) 0.0411(2) 0.068(4) Uiso 0.2 1 d . . P L 1
O108 O 0.3334(6) 0.4452(6) -0.0579(2) 0.079(5) Uiso 0.2 1 d . . P M 1
O109 O -0.0266(5) 0.3113(5) 0.0674(2) 0.071(4) Uiso 0.2 1 d . . P N 1
O110 O 0.0667(6) 0.4985(6) -0.0901(3) 0.086(5) Uiso 0.2 1 d . . P O 1
O111 O -0.3436(8) -0.2544(8) -0.1242(3) 0.109(7) Uiso 0.2 1 d . . P P 1
O112 O -0.3010(8) 0.0324(8) -0.1839(3) 0.111(7) Uiso 0.2 1 d . . P Q 1
O113 O -0.0129(8) -0.0415(8) -0.1541(3) 0.106(7) Uiso 0.2 1 d . . P R 1
O114 O 0.3278(12) 0.5035(11) 0.0446(5) 0.120(10) Uiso 0.15 1 d . . P S 1
O115 O 0.2888(4) 0.5765(4) -0.02473(17) 0.078(3) Uiso 0.3 1 d . . P T 2
O116 O 0.2135(4) 0.3731(4) 0.06706(18) 0.083(3) Uiso 0.3 1 d . . P U 2
O117 O -0.1710(6) 0.2391(6) -0.1624(2) 0.076(4) Uiso 0.2 1 d . . P V 2
O118 O 0.3120(6) 0.5982(6) 0.0107(3) 0.085(5) Uiso 0.2 1 d . . P W 2
O119 O 0.3195(6) 0.4452(6) 0.0579(3) 0.081(5) Uiso 0.2 1 d . . P X 2
O120 O 0.1684(7) 0.5650(7) 0.0820(3) 0.095(6) Uiso 0.2 1 d . . P Y 2
O121 O -0.5454(7) -0.2378(6) -0.1160(3) 0.088(5) Uiso 0.2 1 d . . P Z 2
O122 O 0.2124(9) 0.3801(9) 0.0369(4) 0.120(8) Uiso 0.2 1 d . . P A 2
O123 O -0.3283(6) 0.1265(6) -0.1350(3) 0.085(5) Uiso 0.2 1 d . . P B 2
O124 O 0.2869(5) 0.3768(5) -0.0498(2) 0.069(4) Uiso 0.2 1 d . . P C 2
O125 O 0.2481(6) 0.4346(6) 0.0804(3) 0.081(5) Uiso 0.2 1 d . . P D 2
O126 O -0.4858(6) -0.1306(6) -0.1036(3) 0.087(5) Uiso 0.2 1 d . . P E 2
O127 O 0.1151(10) 0.5455(10) -0.0698(4) 0.137(10) Uiso 0.2 1 d . . P F 2
O128 O 0.0066(3) 0.5039(3) -0.02149(12) 0.0483(18) Uiso 0.3 1 d . . P G 2
O129 O -0.4086(8) 0.0496(8) -0.1224(3) 0.109(7) Uiso 0.2 1 d . . P H 2
O130 O 0.3958(9) 0.6299(9) -0.0308(4) 0.121(8) Uiso 0.2 1 d . . P I 2
O131 O -0.0319(9) 0.4621(10) -0.0855(4) 0.136(9) Uiso 0.2 1 d . . P J 2
O133 O -0.2933(3) -0.2156(3) -0.16297(14) 0.064(2) Uiso 0.3 1 d . . P K 1
O134 O -0.3679(3) -0.2227(3) -0.14089(14) 0.065(2) Uiso 0.3 1 d . . P L 1
O135 O -0.2361(5) -0.0092(5) -0.2062(2) 0.072(4) Uiso 0.2 1 d . . P M 1
O136 O -0.3715(5) -0.0275(5) -0.1653(2) 0.066(4) Uiso 0.2 1 d . . P N 1
O137 O 0.2029(6) 0.5563(6) -0.0734(2) 0.074(4) Uiso 0.2 1 d . . P O 1
O138 O 0.1900(7) 0.6142(7) 0.0303(3) 0.100(6) Uiso 0.2 1 d . . P P 1
O139 O -0.1180(7) 0.1349(7) -0.2038(3) 0.099(6) Uiso 0.2 1 d . . P Q 1
O140 O 0.0583(6) 0.5824(6) -0.0404(2) 0.075(4) Uiso 0.2 1 d . . P R 1
O141 O 0.0459(5) 0.2634(5) -0.0957(2) 0.072(4) Uiso 0.2 1 d . . P S 1
O142 O -0.0343(7) 0.3628(7) 0.0794(3) 0.095(6) Uiso 0.2 1 d . . P T 1
O144 O -0.2988(6) -0.1869(6) -0.1691(2) 0.077(4) Uiso 0.2 1 d . . P U 2
O145 O 0.1741(7) 0.5862(7) 0.0274(3) 0.091(5) Uiso 0.2 1 d . . P V 2
O146 O -0.2170(5) -0.0277(5) -0.2092(2) 0.072(4) Uiso 0.2 1 d . . P W 2
O147 O -0.3663(7) -0.1973(7) -0.1486(3) 0.093(6) Uiso 0.2 1 d . . P X 2
O148 O 0.2173(7) 0.5481(7) -0.0789(3) 0.091(6) Uiso 0.2 1 d . . P Y 2
O149 O -0.3945(6) -0.0504(6) -0.1566(3) 0.078(4) Uiso 0.2 1 d . . P Z 2
O150 O -0.1481(6) 0.1386(6) -0.1984(3) 0.087(5) Uiso 0.2 1 d . . P A 2
O151 O 0.0961(7) 0.5734(7) -0.0337(3) 0.091(5) Uiso 0.2 1 d . . P B 2
O152 O 0.0030(11) 0.4248(11) 0.0775(5) 0.148(11) Uiso 0.2 1 d . . P C 2
O153 O 0.0301(7) 0.2346(7) -0.1222(3) 0.097(6) Uiso 0.2 1 d . . P D 2
O154 O 0.0780(10) 0.2933(10) -0.1057(4) 0.134(9) Uiso 0.2 1 d . . P E 2
C1 C 0.2527(3) 0.3489(3) 0.00470(13) 0.0502(19) Uiso 0.434(5) 1 d D . P A 1
C2 C 0.2165(3) 0.2983(3) 0.00639(16) 0.074(3) Uiso 0.434(5) 1 d D . P A 1
H2 H 0.185313 0.290172 0.010245 0.088 Uiso 0.434(5) 1 calc R U P A 1
C3 C 0.2261(5) 0.2621(4) 0.0026(2) 0.121(6) Uiso 0.434(5) 1 d D . P A 1
H3 H 0.253390 0.265470 -0.003693 0.145 Uiso 0.434(5) 1 calc R U P A 1
C4 C 0.1856(7) 0.2160(6) 0.0101(3) 0.163(9) Uiso 0.434(5) 1 d D . P A 1
H4A H 0.196184 0.206985 0.021274 0.245 Uiso 0.434(5) 1 calc R U P A 1
H4B H 0.175707 0.190718 0.000939 0.245 Uiso 0.434(5) 1 calc R U P A 1
H4C H 0.158558 0.220481 0.013127 0.245 Uiso 0.434(5) 1 calc R U P A 1
C5 C 0.0966(3) 0.3286(2) 0.05007(11) 0.0619(18) Uiso 0.569(5) 1 d D . P C 1
C6 C 0.0929(4) 0.2847(3) 0.04268(14) 0.104(3) Uiso 0.569(5) 1 d D . P C 1
H6 H 0.098710 0.265605 0.051002 0.124 Uiso 0.569(5) 1 calc R U P C 1
C7 C 0.0816(7) 0.2681(5) 0.02454(18) 0.181(8) Uiso 0.569(5) 1 d D . P C 1
H7 H 0.089921 0.292475 0.015627 0.218 Uiso 0.569(5) 1 calc R U P C 1
C8 C 0.0586(6) 0.2184(4) 0.0168(2) 0.166(7) Uiso 0.569(5) 1 d D . P C 1
H8A H 0.052223 0.195606 0.026725 0.248 Uiso 0.569(5) 1 calc R U P C 1
H8B H 0.080087 0.216401 0.007793 0.248 Uiso 0.569(5) 1 calc R U P C 1
H8C H 0.028588 0.210848 0.010750 0.248 Uiso 0.569(5) 1 calc R U P C 1
C9 C -0.0343(3) 0.2378(3) -0.08115(12) 0.084(2) Uiso 0.677(5) 1 d D . P D 1
C10 C -0.0150(4) 0.2074(3) -0.07233(13) 0.123(4) Uiso 0.677(5) 1 d D . P D 1
H10 H -0.008973 0.186943 -0.079832 0.147 Uiso 0.677(5) 1 calc R U P D 1
C11 C -0.0064(5) 0.2095(5) -0.05382(14) 0.162(6) Uiso 0.677(5) 1 d D . P D 1
H11 H 0.003436 0.240307 -0.048962 0.195 Uiso 0.677(5) 1 calc R U P D 1
C12 C -0.0085(6) 0.1758(5) -0.0393(2) 0.205(8) Uiso 0.677(5) 1 d D . P D 1
H12A H -0.040220 0.147362 -0.039287 0.307 Uiso 0.677(5) 1 calc R U P D 1
H12B H -0.002063 0.191435 -0.027315 0.307 Uiso 0.677(5) 1 calc R U P D 1
H12C H 0.015539 0.166631 -0.041928 0.307 Uiso 0.677(5) 1 calc R U P D 1
C13 C -0.1141(3) -0.0819(3) -0.13106(11) 0.0589(19) Uiso 0.508(5) 1 d D . P G 1
C14 C -0.0948(4) -0.0689(3) -0.11210(12) 0.086(3) Uiso 0.508(5) 1 d D . P G 1
H14 H -0.070999 -0.075970 -0.108218 0.104 Uiso 0.508(5) 1 calc R U P G 1
C15 C -0.1100(5) -0.0473(4) -0.10027(17) 0.127(5) Uiso 0.508(5) 1 d D . P G 1
H15 H -0.141416 -0.052557 -0.101771 0.152 Uiso 0.508(5) 1 calc R U P G 1
C16 C -0.0809(8) -0.0161(8) -0.0852(2) 0.223(12) Uiso 0.508(5) 1 d D . P G 1
H16A H -0.093456 -0.032361 -0.073418 0.335 Uiso 0.508(5) 1 calc R U P G 1
H16B H -0.082136 0.013508 -0.085421 0.335 Uiso 0.508(5) 1 calc R U P G 1
H16C H -0.047861 -0.008760 -0.086622 0.335 Uiso 0.508(5) 1 calc R U P G 1
C17 C -0.2887(3) -0.1181(3) -0.08302(12) 0.060(2) Uiso 0.510(5) 1 d D . P E 1
C18 C -0.2446(3) -0.1056(3) -0.07312(13) 0.083(3) Uiso 0.510(5) 1 d D . P E 1
H18 H -0.215062 -0.087774 -0.079359 0.100 Uiso 0.510(5) 1 calc R U P E 1
C19 C -0.2440(4) -0.1182(5) -0.05571(15) 0.121(5) Uiso 0.510(5) 1 d D . P E 1
H19 H -0.274013 -0.138532 -0.050126 0.145 Uiso 0.510(5) 1 calc R U P E 1
C20 C -0.1998(4) -0.1032(6) -0.0439(2) 0.146(6) Uiso 0.510(5) 1 d D . P E 1
H20A H -0.171286 -0.087497 -0.051669 0.220 Uiso 0.510(5) 1 calc R U P E 1
H20B H -0.201680 -0.131388 -0.038141 0.220 Uiso 0.510(5) 1 calc R U P E 1
H20C H -0.198079 -0.080999 -0.034402 0.220 Uiso 0.510(5) 1 calc R U P E 1
C1' C 0.2591(2) 0.3473(2) -0.00398(11) 0.0580(17) Uiso 0.566(5) 1 d D . P A 2
C2' C 0.2253(3) 0.2960(3) -0.00739(15) 0.090(3) Uiso 0.566(5) 1 d D . P A 2
H2' H 0.236695 0.275097 -0.010627 0.108 Uiso 0.566(5) 1 calc R U P A 2
C3' C 0.1776(3) 0.2794(5) -0.0058(2) 0.131(5) Uiso 0.566(5) 1 d D . P A 2
H3' H 0.169746 0.303902 -0.006828 0.157 Uiso 0.566(5) 1 calc R U P A 2
C4' C 0.1339(7) 0.2304(6) -0.0028(4) 0.235(12) Uiso 0.566(5) 1 d D . P A 2
H4'1 H 0.144072 0.206737 -0.001091 0.353 Uiso 0.566(5) 1 calc R U P A 2
H4'2 H 0.112895 0.221708 -0.013500 0.353 Uiso 0.566(5) 1 calc R U P A 2
H4'3 H 0.116780 0.231156 0.008169 0.353 Uiso 0.566(5) 1 calc R U P A 2
C5' C 0.0771(3) 0.3232(3) 0.05020(13) 0.052(2) Uiso 0.431(5) 1 d D . P C 2
C6' C 0.0551(4) 0.2740(3) 0.04316(16) 0.077(3) Uiso 0.431(5) 1 d D . P C 2
H6' H 0.036159 0.264076 0.032347 0.093 Uiso 0.431(5) 1 calc R U P C 2
C7' C 0.0639(4) 0.2434(3) 0.0533(2) 0.104(5) Uiso 0.431(5) 1 d D . P C 2
H7' H 0.072801 0.251874 0.065715 0.125 Uiso 0.431(5) 1 calc R U P C 2
C8' C 0.0607(7) 0.1970(4) 0.0465(3) 0.159(9) Uiso 0.431(5) 1 d D . P C 2
H8'1 H 0.041305 0.186173 0.035338 0.238 Uiso 0.431(5) 1 calc R U P C 2
H8'2 H 0.045975 0.172528 0.056055 0.238 Uiso 0.431(5) 1 calc R U P C 2
H8'3 H 0.092800 0.202723 0.043868 0.238 Uiso 0.431(5) 1 calc R U P C 2
C9' C -0.0515(3) 0.2328(3) -0.07678(14) 0.043(2) Uiso 0.323(5) 1 d D . P D 2
C10' C -0.0470(3) 0.1991(3) -0.06457(14) 0.046(2) Uiso 0.323(5) 1 d D . P D 2
H10' H -0.039459 0.207325 -0.052009 0.056 Uiso 0.323(5) 1 calc R U P D 2
C11' C -0.0533(6) 0.1574(4) -0.0705(2) 0.106(6) Uiso 0.323(5) 1 d D . P D 2
H11' H -0.058198 0.150883 -0.083281 0.127 Uiso 0.323(5) 1 calc R U P D 2
C12' C -0.0531(7) 0.1200(5) -0.0583(3) 0.128(8) Uiso 0.323(5) 1 d D . P D 2
H12D H -0.033376 0.135243 -0.047437 0.192 Uiso 0.323(5) 1 calc R U P D 2
H12E H -0.039925 0.102982 -0.065054 0.192 Uiso 0.323(5) 1 calc R U P D 2
H12F H -0.085732 0.097329 -0.054435 0.192 Uiso 0.323(5) 1 calc R U P D 2
C13' C -0.1329(3) -0.0971(3) -0.12826(11) 0.0559(19) Uiso 0.492(5) 1 d D . P G 2
C14' C -0.1231(3) -0.0890(3) -0.10866(13) 0.082(3) Uiso 0.492(5) 1 d D . P G 2
H14' H -0.139571 -0.077171 -0.101519 0.098 Uiso 0.492(5) 1 calc R U P G 2
C15' C -0.0909(4) -0.0980(5) -0.10051(17) 0.125(5) Uiso 0.492(5) 1 d D . P G 2
H15' H -0.082587 -0.117451 -0.107579 0.150 Uiso 0.492(5) 1 calc R U P G 2
C16' C -0.0664(7) -0.0832(8) -0.08260(19) 0.171(8) Uiso 0.492(5) 1 d D . P G 2
H16D H -0.077047 -0.063687 -0.076078 0.256 Uiso 0.492(5) 1 calc R U P G 2
H16E H -0.031878 -0.064472 -0.084574 0.256 Uiso 0.492(5) 1 calc R U P G 2
H16F H -0.074004 -0.111470 -0.075269 0.256 Uiso 0.492(5) 1 calc R U P G 2
C17' C -0.2956(3) -0.1069(3) -0.07741(11) 0.0543(18) Uiso 0.490(5) 1 d D . P E 2
C18' C -0.2543(3) -0.0865(4) -0.06439(17) 0.099(4) Uiso 0.490(5) 1 d D . P E 2
H18' H -0.259621 -0.093497 -0.051655 0.119 Uiso 0.490(5) 1 calc R U P E 2
C19' C -0.2086(4) -0.0577(6) -0.0708(2) 0.130(6) Uiso 0.490(5) 1 d D . P E 2
H19' H -0.206170 -0.049267 -0.083368 0.156 Uiso 0.490(5) 1 calc R U P E 2
C20' C -0.1621(5) -0.0377(8) -0.0607(3) 0.173(8) Uiso 0.490(5) 1 d D . P E 2
H20D H -0.142311 -0.049102 -0.066460 0.259 Uiso 0.490(5) 1 calc R U P E 2
H20E H -0.168172 -0.048212 -0.047861 0.259 Uiso 0.490(5) 1 calc R U P E 2
H20F H -0.145541 -0.002837 -0.061182 0.259 Uiso 0.490(5) 1 calc R U P E 2

loop_
_atom_site_aniso_label
_atom_site_aniso_U_11
_atom_site_aniso_U_22
_atom_site_aniso_U_33
_atom_site_aniso_U_23
_atom_site_aniso_U_13
_atom_site_aniso_U_12
Mo1 0.04542(12) 0.04712(12) 0.05517(17) 0.00180(12) 0.00010(12) 0.02274(9)
Mo2 0.04777(12) 0.05282(13) 0.05615(18) 0.00359(13) 0.00132(12) 0.02634(9)
Mo3 0.05429(16) 0.07200(19) 0.0513(2) -0.00063(17) 0.00137(15) 0.03636(12)
Mo4 0.05353(16) 0.06279(18) 0.0515(2) -0.00283(16) 0.00053(15) 0.03127(12)
Mo5 0.04889(15) 0.05215(16) 0.0515(2) -0.00282(15) 0.00068(14) 0.02542(11)
Mo6 0.04722(15) 0.05715(17) 0.0501(2) -0.00291(16) 0.00036(14) 0.02539(12)
Mo7 0.04916(12) 0.05212(13) 0.05056(16) -0.00082(12) 0.00122(12) 0.02694(9)
Mo8 0.04966(15) 0.06203(17) 0.0512(2) -0.00078(16) 0.00079(14) 0.03003(11)
Mo9 0.05307(13) 0.05803(14) 0.04941(17) -0.00139(13) 0.00040(12) 0.02820(10)
Mo10 0.05406(13) 0.05684(14) 0.04818(17) -0.00272(12) -0.00119(12) 0.02833(10)
Mo11 0.05489(14) 0.05190(13) 0.05263(17) -0.00232(13) -0.00177(13) 0.02603(10)
Mo12 0.05589(14) 0.05200(13) 0.05035(17) -0.00054(13) -0.00150(13) 0.02537(10)
Mo13 0.05439(17) 0.05144(16) 0.0514(2) 0.00184(15) 0.00079(16) 0.02379(12)
Mo14 0.05043(15) 0.04997(15) 0.04752(19) 0.00095(14) -0.00451(14) 0.02273(11)
Mo15 0.05394(14) 0.05147(14) 0.05202(17) 0.00305(13) -0.00496(13) 0.02362(10)
Mo16 0.06170(15) 0.05010(13) 0.05249(17) 0.00281(13) -0.00220(14) 0.02598(10)
Mo17 0.05007(15) 0.05160(15) 0.04489(18) -0.00290(14) -0.00693(14) 0.02322(11)
Mo18 0.05244(13) 0.05217(13) 0.04310(15) -0.00058(12) -0.00542(12) 0.02395(10)
Mo19 0.05732(18) 0.05381(18) 0.0572(2) -0.00343(17) 0.00395(17) 0.02329(13)
Mo20 0.05723(17) 0.05259(16) 0.0507(2) -0.00255(15) -0.00087(16) 0.02510(12)
Mo21 0.05769(14) 0.05495(14) 0.04833(17) -0.00327(13) -0.00505(13) 0.02762(10)
Mo22 0.05508(14) 0.05609(14) 0.05083(17) -0.00210(13) -0.00292(13) 0.02761(10)
Mo3' 0.0418(7) 0.0292(6) 0.0466(9) 0.0053(6) 0.0006(7) 0.0193(5)
Mo4' 0.0496(8) 0.0407(7) 0.0410(10) 0.0046(7) 0.0019(7) 0.0258(5)
Mo5' 0.0467(8) 0.0389(7) 0.0452(10) 0.0020(7) -0.0012(7) 0.0195(6)
Mo6' 0.0468(7) 0.0386(7) 0.0445(10) -0.0019(7) -0.0009(7) 0.0245(5)
Mo8' 0.0397(8) 0.0408(9) 0.0501(12) -0.0050(9) -0.0018(8) 0.0191(6)
M13' 0.0489(8) 0.0502(8) 0.0391(9) 0.0002(7) -0.0053(7) 0.0262(6)
M14' 0.0515(10) 0.0530(10) 0.0449(12) 0.0020(9) -0.0013(9) 0.0274(7)
M17' 0.0666(18) 0.0589(16) 0.0456(18) -0.0050(14) -0.0022(15) 0.0261(13)
M19' 0.0453(7) 0.0407(7) 0.0230(7) 0.0055(6) -0.0075(6) 0.0219(5)
M20' 0.0546(10) 0.0577(10) 0.0373(11) 0.0073(9) -0.0044(9) 0.0300(7)
O1 0.0518(11) 0.0547(12) 0.0723(17) 0.0032(12) -0.0022(12) 0.0255(8)
O2 0.0656(13) 0.0563(12) 0.0757(19) 0.0083(12) -0.0009(13) 0.0310(9)
O3 0.0656(14) 0.0674(14) 0.0704(18) 0.0057(14) 0.0077(13) 0.0321(10)
O4 0.0685(14) 0.0694(14) 0.0709(18) 0.0107(13) 0.0045(13) 0.0369(10)
O5 0.0593(12) 0.0564(11) 0.0736(18) 0.0021(12) 0.0032(12) 0.0325(8)
O6 0.0653(13) 0.0567(12) 0.0695(17) -0.0057(12) 0.0015(13) 0.0301(9)
O7 0.0551(11) 0.0606(12) 0.0600(15) -0.0019(11) 0.0022(11) 0.0308(8)
O8 0.0708(14) 0.0650(13) 0.0678(18) -0.0064(13) -0.0029(14) 0.0338(10)
O9 0.0637(13) 0.0635(13) 0.0634(17) 0.0028(13) 0.0007(12) 0.0294(10)
O10 0.0680(14) 0.0629(13) 0.0548(15) -0.0023(12) -0.0036(12) 0.0302(10)
O11 0.0666(14) 0.0565(13) 0.0672(17) 0.0054(12) -0.0020(13) 0.0268(10)
O12 0.0694(15) 0.0597(14) 0.0637(17) 0.0004(13) -0.0081(13) 0.0250(11)
O13 0.0764(14) 0.0755(14) 0.0646(17) 0.0072(13) -0.0010(13) 0.0434(10)
O14 0.0540(12) 0.0737(14) 0.0618(16) 0.0046(13) -0.0063(12) 0.0295(10)
O15 0.0664(14) 0.0661(14) 0.0614(16) 0.0017(13) -0.0078(13) 0.0306(10)
O16 0.0668(15) 0.0616(14) 0.0606(16) 0.0006(13) 0.0007(13) 0.0240(11)
O17 0.0713(15) 0.0682(15) 0.0658(17) -0.0123(13) -0.0197(14) 0.0294(11)
O18 0.0651(13) 0.0627(13) 0.0508(14) 0.0012(12) -0.0027(12) 0.0288(10)
O19 0.0724(14) 0.0685(14) 0.0619(16) 0.0112(13) 0.0021(13) 0.0352(10)
O20 0.0794(16) 0.0756(15) 0.0476(14) 0.0014(13) 0.0001(13) 0.0364(11)
O21 0.0784(15) 0.0679(14) 0.0584(16) -0.0044(13) -0.0095(13) 0.0374(10)
O22 0.0677(14) 0.0674(14) 0.0634(16) -0.0099(13) -0.0080(13) 0.0314(10)
O23 0.0538(11) 0.0695(13) 0.0570(15) 0.0127(12) 0.0098(11) 0.0328(9)
O24 0.0634(12) 0.0738(13) 0.0628(16) -0.0091(12) -0.0061(12) 0.0429(8)
O25 0.0580(14) 0.0493(13) 0.145(3) 0.0053(17) -0.0265(17) 0.0192(10)
O26 0.0487(13) 0.0504(13) 0.162(3) 0.0136(18) -0.0205(17) 0.0178(10)
O27 0.0615(11) 0.0837(14) 0.0540(15) -0.0026(12) 0.0002(11) 0.0444(9)
O28 0.0534(10) 0.0671(12) 0.0497(13) -0.0047(11) -0.0009(10) 0.0348(8)
O29 0.0829(14) 0.0649(12) 0.0636(17) 0.0044(12) 0.0001(13) 0.0440(9)
O30 0.0624(11) 0.0812(13) 0.0565(15) -0.0008(12) 0.0020(11) 0.0452(8)
O31 0.0503(10) 0.0611(11) 0.0526(14) -0.0006(11) 0.0000(10) 0.0296(8)
O32 0.0572(12) 0.0767(14) 0.0661(17) -0.0151(13) -0.0027(12) 0.0349(9)
O33 0.0560(12) 0.0821(14) 0.0628(16) -0.0155(13) -0.0031(12) 0.0379(9)
O34 0.0531(10) 0.0613(11) 0.0510(14) -0.0019(11) 0.0019(10) 0.0318(8)
O35 0.0540(12) 0.0592(12) 0.0567(15) -0.0044(11) 0.0001(11) 0.0259(9)
O36 0.0670(14) 0.0517(12) 0.0688(17) 0.0032(12) 0.0008(13) 0.0279(9)
O37 0.0498(12) 0.0629(13) 0.0596(16) -0.0084(12) -0.0043(11) 0.0228(9)
O38 0.0473(10) 0.0597(11) 0.0463(13) -0.0054(10) -0.0021(10) 0.0271(8)
O39 0.0627(12) 0.0608(12) 0.0643(16) -0.0006(12) 0.0044(12) 0.0346(8)
O40 0.0494(10) 0.0684(13) 0.0471(13) -0.0030(11) 0.0026(10) 0.0300(8)
O41 0.0505(11) 0.0672(13) 0.0554(15) 0.0038(11) 0.0032(11) 0.0306(8)
O42 0.0696(13) 0.0577(12) 0.0725(18) 0.0021(13) 0.0024(13) 0.0345(9)
O43 0.0511(11) 0.0707(14) 0.0554(15) 0.0018(12) 0.0006(11) 0.0285(9)
O44 0.0788(16) 0.0595(13) 0.0718(18) 0.0073(13) 0.0015(15) 0.0327(11)
O45 0.0537(11) 0.0863(15) 0.0560(15) -0.0022(13) 0.0006(11) 0.0377(9)
O46 0.0512(10) 0.0771(13) 0.0571(15) 0.0030(12) 0.0001(11) 0.0369(8)
O47 0.0598(12) 0.0834(14) 0.0549(15) 0.0038(12) 0.0039(11) 0.0416(9)
O48 0.0548(12) 0.0597(12) 0.0546(15) -0.0009(11) -0.0006(11) 0.0263(9)
O49 0.133(2) 0.0675(14) 0.0620(18) -0.0017(13) -0.0010(17) 0.0576(12)
O50 0.137(2) 0.0620(13) 0.0532(16) -0.0058(12) 0.0010(16) 0.0562(12)
O51 0.0797(15) 0.0585(13) 0.079(2) 0.0082(13) 0.0018(15) 0.0355(10)
O52 0.123(2) 0.0527(12) 0.085(2) -0.0106(13) -0.0406(17) 0.0443(12)
O53 0.1132(19) 0.0593(13) 0.085(2) -0.0105(14) -0.0465(16) 0.0425(12)
O54 0.0611(13) 0.0569(12) 0.0554(15) -0.0020(12) 0.0044(12) 0.0233(10)
O55 0.0544(12) 0.0753(14) 0.0710(17) -0.0215(13) -0.0053(12) 0.0328(9)
O56 0.0590(13) 0.0569(13) 0.0597(16) -0.0039(12) 0.0029(12) 0.0223(10)
O57 0.0759(14) 0.0632(13) 0.0525(14) 0.0002(12) -0.0118(12) 0.0360(10)
O58 0.0605(13) 0.0574(13) 0.0616(16) -0.0047(12) 0.0016(12) 0.0237(10)
O59 0.0537(11) 0.0550(12) 0.0496(14) 0.0009(11) 0.0036(11) 0.0229(9)
O60 0.0532(11) 0.0571(12) 0.0476(13) -0.0034(10) -0.0025(10) 0.0252(8)
O61 0.0521(11) 0.0536(11) 0.0458(13) -0.0001(10) -0.0015(10) 0.0231(8)
O62 0.0579(12) 0.0571(12) 0.0554(15) -0.0013(11) 0.0001(11) 0.0282(9)
O63 0.0734(13) 0.0763(14) 0.0559(15) 0.0013(12) -0.0085(12) 0.0433(10)
O64 0.0638(13) 0.0504(12) 0.0592(15) 0.0026(11) 0.0036(12) 0.0226(9)
O65 0.0605(13) 0.0543(12) 0.0661(16) 0.0026(12) 0.0036(12) 0.0269(9)
O66 0.0715(17) 0.0726(18) 0.084(2) 0.0228(15) -0.0310(15) 0.0065(14)
O67 0.0739(18) 0.0736(17) 0.091(2) 0.0272(16) -0.0246(16) 0.0151(14)
O68 0.0705(14) 0.0532(12) 0.0549(15) -0.0029(11) -0.0033(13) 0.0254(10)
O69 0.0614(12) 0.0591(12) 0.0711(18) 0.0074(12) 0.0011(12) 0.0312(9)
O70 0.0722(14) 0.0722(14) 0.0622(16) 0.0022(13) -0.0152(13) 0.0358(10)
O71 0.0546(12) 0.0586(12) 0.0496(14) -0.0017(11) -0.0042(11) 0.0248(9)
O72 0.0628(13) 0.0570(12) 0.0616(16) 0.0019(12) 0.0045(12) 0.0270(9)
O73 0.0526(12) 0.0558(12) 0.0498(14) 0.0000(11) -0.0019(11) 0.0214(9)
O74 0.0608(12) 0.0599(12) 0.0502(14) -0.0027(11) -0.0108(11) 0.0270(9)
O75 0.0745(15) 0.0740(15) 0.0617(17) 0.0001(13) -0.0116(13) 0.0357(11)
O76 0.0601(13) 0.0632(14) 0.0676(17) -0.0143(13) -0.0018(13) 0.0255(10)
O77 0.0611(13) 0.0614(13) 0.0648(17) -0.0106(12) -0.0032(13) 0.0258(10)
O78 0.0565(12) 0.0552(12) 0.0674(17) 0.0019(12) 0.0028(12) 0.0253(9)
O79 0.0616(13) 0.0710(15) 0.0597(16) 0.0061(13) -0.0056(12) 0.0292(10)
O80 0.0587(12) 0.0542(12) 0.0678(17) -0.0021(12) 0.0042(12) 0.0264(9)
O81 0.1285(18) 0.0975(15) 0.0547(16) -0.0236(13) -0.0359(14) 0.0776(11)
O82 0.1232(18) 0.0966(15) 0.0531(16) -0.0178(13) -0.0268(14) 0.0751(11)
O83 0.0625(12) 0.0617(12) 0.0588(16) 0.0078(12) 0.0063(12) 0.0316(9)
O84 0.0544(12) 0.0584(12) 0.0652(16) -0.0050(12) -0.0044(12) 0.0254(9)

loop_
_atom_type_symbol
_atom_type_description
_atom_type_scat_dispersion_real
_atom_type_scat_dispersion_imag
_atom_type_scat_source
Mo Mo -1.6832 0.6857 'International Tables Vol C Tables 4.2.6.8 and 6.1.1.4'
O O 0.0106 0.0060 'International Tables Vol C Tables 4.2.6.8 and 6.1.1.4'
C C 0.0033 0.0016 'International Tables Vol C Tables 4.2.6.8 and 6.1.1.4'
H H 0.0000 0.0000 'International Tables Vol C Tables 4.2.6.8 and 6.1.1.4'
N N 0.0061 0.0033 'International Tables Vol C Tables 4.2.6.8 and 6.1.1.4'
S S 0.1246 0.1234 'International Tables Vol C Tables 4.2.6.8 and 6.1.1.4'

loop_
_geom_angle_atom_site_label_1
_geom_angle_atom_site_label_2
_geom_angle_atom_site_label_3
_geom_angle
_geom_angle_site_symmetry_1
_geom_angle_site_symmetry_3
_geom_angle_publ_flag
O1 Mo1 O24 102.94(13) . . ?
O1 Mo1 O23 103.30(13) . . ?
O24 Mo1 O23 95.37(12) . . ?
O1 Mo1 O37 97.11(14) . 11 ?
O24 Mo1 O37 158.98(12) . 11 ?
O23 Mo1 O37 85.99(11) . 11 ?
O1 Mo1 O41 96.29(14) . 11 ?
O24 Mo1 O41 87.05(12) . 11 ?
O23 Mo1 O41 159.13(12) . 11 ?
O37 Mo1 O41 84.53(11) 11 11 ?
O1 Mo1 O25 174.08(14) . . ?
O24 Mo1 O25 80.90(13) . . ?
O23 Mo1 O25 80.63(13) . . ?
O37 Mo1 O25 78.63(14) 11 . ?
O41 Mo1 O25 79.30(13) 11 . ?
O1 Mo1 Mo2 99.86(11) . . ?
O24 Mo1 Mo2 48.29(9) . . ?
O23 Mo1 Mo2 48.61(9) . . ?
O37 Mo1 Mo2 134.04(7) 11 . ?
O41 Mo1 Mo2 134.82(8) 11 . ?
O25 Mo1 Mo2 86.06(9) . . ?
O2 Mo2 O24 103.37(14) . . ?
O2 Mo2 O23 104.01(14) . . ?
O24 Mo2 O23 95.52(13) . . ?
O2 Mo2 O46 96.40(14) . . ?
O24 Mo2 O46 159.02(11) . . ?
O23 Mo2 O46 86.33(12) . . ?
O2 Mo2 O27 96.33(14) . . ?
O24 Mo2 O27 86.14(13) . . ?
O23 Mo2 O27 158.57(10) . . ?
O46 Mo2 O27 84.75(12) . . ?
O2 Mo2 O26 173.43(15) . . ?
O24 Mo2 O26 80.86(13) . . ?
O23 Mo2 O26 80.37(13) . . ?
O46 Mo2 O26 78.85(13) . . ?
O27 Mo2 O26 78.82(13) . . ?
O2 Mo2 Mo1 100.74(11) . . ?
O24 Mo2 Mo1 48.47(9) . . ?
O23 Mo2 Mo1 48.59(9) . . ?
O46 Mo2 Mo1 134.37(8) . . ?
O27 Mo2 Mo1 134.00(9) . . ?
O26 Mo2 Mo1 85.83(9) . . ?
O3 Mo3 O27 102.63(14) . . ?
O3 Mo3 O30 102.45(15) . . ?
O27 Mo3 O30 103.42(14) . . ?
O3 Mo3 O28 97.02(14) . . ?
O27 Mo3 O28 90.06(12) . . ?
O30 Mo3 O28 153.09(10) . . ?
O3 Mo3 O31 97.21(13) . . ?
O27 Mo3 O31 153.27(12) . . ?
O30 Mo3 O31 89.42(12) . . ?
O28 Mo3 O31 69.70(11) . . ?
O3 Mo3 O29 174.45(14) . . ?
O27 Mo3 O29 80.70(12) . . ?
O30 Mo3 O29 80.89(12) . . ?
O28 Mo3 O29 78.44(11) . . ?
O31 Mo3 O29 78.30(11) . . ?
O4 Mo4 O33 102.93(15) . . ?
O4 Mo4 O32 101.69(15) . . ?
O33 Mo4 O32 104.89(13) . . ?
O4 Mo4 O34 96.76(14) . . ?
O33 Mo4 O34 89.58(12) . . ?
O32 Mo4 O34 153.17(14) . . ?
O4 Mo4 O31 95.99(13) . . ?
O33 Mo4 O31 153.48(12) . . ?
O32 Mo4 O31 89.03(13) . . ?
O34 Mo4 O31 69.68(10) . . ?
O4 Mo4 O51 173.91(14) . . ?
O33 Mo4 O51 81.19(13) . . ?
O32 Mo4 O51 81.35(13) . . ?
O34 Mo4 O51 78.66(12) . . ?
O31 Mo4 O51 78.70(11) . . ?
O5 Mo5 O37 103.09(15) . . ?
O5 Mo5 O35 102.91(14) . . ?
O37 Mo5 O35 103.81(12) . . ?
O5 Mo5 O34 97.55(12) . . ?
O37 Mo5 O34 151.76(13) . . ?
O35 Mo5 O34 89.92(12) . . ?
O5 Mo5 O38 97.03(13) . . ?
O37 Mo5 O38 89.11(11) . . ?
O35 Mo5 O38 152.90(13) . . ?
O34 Mo5 O38 69.23(10) . . ?
O5 Mo5 O36 173.83(12) . . ?
O37 Mo5 O36 80.17(13) . . ?
O35 Mo5 O36 81.18(12) . . ?
O34 Mo5 O36 77.70(10) . . ?
O38 Mo5 O36 77.67(10) . . ?
O6 Mo6 O41 101.38(14) . . ?
O6 Mo6 O43 101.45(15) . . ?
O41 Mo6 O43 104.61(12) . . ?
O6 Mo6 O40 96.10(13) . . ?
O41 Mo6 O40 153.77(12) . . ?
O43 Mo6 O40 90.75(12) . . ?
O6 Mo6 O38 96.13(13) . . ?
O41 Mo6 O38 89.52(11) . . ?
O43 Mo6 O38 154.62(14) . . ?
O40 Mo6 O38 69.14(10) . . ?
O6 Mo6 O42 173.78(14) . . ?
O41 Mo6 O42 81.88(12) . . ?
O43 Mo6 O42 82.69(13) . . ?
O40 Mo6 O42 79.11(11) . . ?
O38 Mo6 O42 78.52(11) . . ?
O7 Mo7 O38 98.61(13) . . ?
O7 Mo7 O40 98.69(13) . . ?
O38 Mo7 O40 71.11(10) . . ?
O7 Mo7 O28 98.65(12) . . ?
O38 Mo7 O28 140.63(11) . . ?
O40 Mo7 O28 71.46(11) . . ?
O7 Mo7 O34 98.27(12) . . ?
O38 Mo7 O34 71.19(10) . . ?
O40 Mo7 O34 140.46(10) . . ?
O28 Mo7 O34 139.83(11) . . ?
O7 Mo7 O31 98.04(12) . . ?
O38 Mo7 O31 140.51(10) . . ?
O40 Mo7 O31 140.31(12) . . ?
O28 Mo7 O31 70.59(11) . . ?
O34 Mo7 O31 71.14(11) . . ?
O7 Mo7 O39 179.54(14) . . ?
O38 Mo7 O39 81.36(11) . . ?
O40 Mo7 O39 81.74(11) . . ?
O28 Mo7 O39 81.64(10) . . ?
O34 Mo7 O39 81.28(11) . . ?
O31 Mo7 O39 81.71(10) . . ?
O8 Mo8 O45 102.30(15) . . ?
O8 Mo8 O46 101.15(14) . . ?
O45 Mo8 O46 105.37(14) . . ?
O8 Mo8 O40 96.86(14) . . ?
O45 Mo8 O40 89.70(12) . . ?
O46 Mo8 O40 153.29(12) . . ?
O8 Mo8 O28 95.91(13) . . ?
O45 Mo8 O28 153.72(11) . . ?
O46 Mo8 O28 89.28(12) . . ?
O40 Mo8 O28 69.25(10) . . ?
O8 Mo8 O44 174.02(13) . . ?
O45 Mo8 O44 82.08(13) . . ?
O46 Mo8 O44 81.39(12) . . ?
O40 Mo8 O44 78.97(12) . . ?
O28 Mo8 O44 78.64(11) . . ?
O9 Mo9 O48 103.54(14) . . ?
O9 Mo9 O47 104.00(14) . . ?
O48 Mo9 O47 95.47(12) . . ?
O9 Mo9 O43 96.03(14) . . ?
O48 Mo9 O43 85.97(11) . . ?
O47 Mo9 O43 158.94(13) . . ?
O9 Mo9 O45 96.57(14) . . ?
O48 Mo9 O45 158.61(12) . . ?
O47 Mo9 O45 86.53(12) . . ?
O43 Mo9 O45 84.76(11) . . ?
O9 Mo9 O49 173.67(14) . . ?
O48 Mo9 O49 81.00(13) . . ?
O47 Mo9 O49 79.72(13) . . ?
O43 Mo9 O49 79.76(13) . . ?
O45 Mo9 O49 78.41(13) . . ?
O9 Mo9 Mo10 100.14(11) . . ?
O48 Mo9 Mo10 48.58(9) . . ?
O47 Mo9 Mo10 48.64(8) . . ?
O43 Mo9 Mo10 134.12(7) . . ?
O45 Mo9 Mo10 134.70(9) . . ?
O49 Mo9 Mo10 86.18(9) . . ?
O10 Mo10 O48 103.52(14) . . ?
O10 Mo10 O47 104.24(13) . . ?
O48 Mo10 O47 95.56(12) . . ?
O10 Mo10 O58 96.86(15) . 11 ?
O48 Mo10 O58 158.66(13) . 11 ?
O47 Mo10 O58 85.36(12) . 11 ?
O10 Mo10 O62 97.04(13) . 11 ?
O48 Mo10 O62 86.07(11) . 11 ?
O47 Mo10 O62 157.61(13) . 11 ?
O58 Mo10 O62 85.23(11) 11 11 ?
O10 Mo10 O50 173.94(13) . . ?
O48 Mo10 O50 80.38(13) . . ?
O47 Mo10 O50 79.77(12) . . ?
O58 Mo10 O50 78.80(14) 11 . ?
O62 Mo10 O50 78.49(12) 11 . ?
O10 Mo10 Mo9 100.31(10) . . ?
O48 Mo10 Mo9 48.65(8) . . ?
O47 Mo10 Mo9 48.67(9) . . ?
O58 Mo10 Mo9 133.56(8) 11 . ?
O62 Mo10 Mo9 134.10(8) 11 . ?
O50 Mo10 Mo9 85.75(8) . . ?
O11 Mo11 O55 103.27(15) . . ?
O11 Mo11 O54 103.46(14) . . ?
O55 Mo11 O54 95.47(12) . . ?
O11 Mo11 O35 96.52(14) . . ?
O55 Mo11 O35 159.01(14) . . ?
O54 Mo11 O35 86.56(11) . . ?
O11 Mo11 O33 96.69(13) . . ?
O55 Mo11 O33 85.99(12) . . ?
O54 Mo11 O33 158.84(13) . . ?
O35 Mo11 O33 84.81(11) . . ?
O11 Mo11 O52 173.77(13) . . ?
O55 Mo11 O52 81.48(14) . . ?
O54 Mo11 O52 79.87(13) . . ?
O35 Mo11 O52 78.31(13) . . ?
O33 Mo11 O52 79.48(13) . . ?
O11 Mo11 Mo12 100.24(10) . . ?
O55 Mo11 Mo12 48.25(8) . . ?
O54 Mo11 Mo12 48.75(9) . . ?
O35 Mo11 Mo12 134.75(7) . . ?
O33 Mo11 Mo12 133.67(9) . . ?
O52 Mo11 Mo12 85.93(8) . . ?
O12 Mo12 O55 103.70(14) . . ?
O12 Mo12 O54 103.68(15) . . ?
O55 Mo12 O54 94.98(12) . . ?
O12 Mo12 O76 96.86(15) . . ?
O55 Mo12 O76 86.25(12) . . ?
O54 Mo12 O76 158.48(13) . . ?
O12 Mo12 O56 96.22(13) . . ?
O55 Mo12 O56 158.95(14) . . ?
O54 Mo12 O56 86.75(11) . . ?
O76 Mo12 O56 84.66(12) . . ?
O12 Mo12 O53 173.22(12) . . ?
O55 Mo12 O53 81.77(13) . . ?
O54 Mo12 O53 79.56(14) . . ?
O76 Mo12 O53 79.36(14) . . ?
O56 Mo12 O53 77.91(13) . . ?
O12 Mo12 Mo11 100.72(10) . . ?
O55 Mo12 Mo11 48.09(9) . . ?
O54 Mo12 Mo11 48.41(8) . . ?
O76 Mo12 Mo11 133.71(8) . . ?
O56 Mo12 Mo11 134.59(8) . . ?
O53 Mo12 Mo11 85.90(8) . . ?
O13 Mo13 O56 103.34(14) . . ?
O13 Mo13 O58 102.03(16) . . ?
O56 Mo13 O58 103.31(13) . . ?
O13 Mo13 O59 97.88(14) . . ?
O56 Mo13 O59 89.80(12) . . ?
O58 Mo13 O59 152.77(13) . . ?
O13 Mo13 O60 96.53(13) . . ?
O56 Mo13 O60 153.20(14) . . ?
O58 Mo13 O60 89.71(12) . . ?
O59 Mo13 O60 69.60(10) . . ?
O13 Mo13 O57 174.00(14) . . ?
O56 Mo13 O57 80.84(12) . . ?
O58 Mo13 O57 80.96(13) . . ?
O59 Mo13 O57 77.68(11) . . ?
O60 Mo13 O57 78.19(10) . . ?
O14 Mo14 O64 102.99(14) . . ?
O14 Mo14 O62 102.85(15) . . ?
O64 Mo14 O62 103.72(13) . . ?
O14 Mo14 O61 96.81(14) . . ?
O64 Mo14 O61 90.03(12) . . ?
O62 Mo14 O61 152.60(11) . . ?
O14 Mo14 O60 96.84(12) . . ?
O64 Mo14 O60 152.94(14) . . ?
O62 Mo14 O60 89.38(11) . . ?
O61 Mo14 O60 69.30(10) . . ?
O14 Mo14 O63 174.14(12) . . ?
O64 Mo14 O63 80.69(12) . . ?
O62 Mo14 O63 80.46(13) . . ?
O61 Mo14 O63 78.51(11) . . ?
O60 Mo14 O63 78.26(10) . . ?
O15 Mo15 O68 103.61(14) . . ?
O15 Mo15 O69 104.72(14) . . ?
O68 Mo15 O69 94.84(13) . . ?
O15 Mo15 O65 96.00(14) . . ?
O68 Mo15 O65 159.40(12) . . ?
O69 Mo15 O65 86.14(12) . . ?
O15 Mo15 O64 95.69(14) . . ?
O68 Mo15 O64 86.55(12) . . ?
O69 Mo15 O64 158.56(12) . . ?
O65 Mo15 O64 85.25(11) . . ?
O15 Mo15 O66 172.86(13) . . ?
O68 Mo15 O66 80.61(13) . . ?
O69 Mo15 O66 80.43(13) . . ?
O65 Mo15 O66 79.27(13) . . ?
O64 Mo15 O66 78.69(13) . . ?
O15 Mo15 Mo16 100.82(10) . . ?
O68 Mo15 Mo16 48.32(9) . . ?
O69 Mo15 Mo16 48.23(9) . . ?
O65 Mo15 Mo16 133.97(9) . . ?
O64 Mo15 Mo16 134.35(8) . . ?
O66 Mo15 Mo16 86.29(8) . . ?
O16 Mo16 O69 104.19(14) . . ?
O16 Mo16 O68 103.75(15) . . ?
O69 Mo16 O68 94.69(12) . . ?
O16 Mo16 O32 96.48(15) . 2 ?
O69 Mo16 O32 86.77(12) . 2 ?
O68 Mo16 O32 158.66(13) . 2 ?
O16 Mo16 O30 96.69(13) . 2 ?
O69 Mo16 O30 158.31(12) . 2 ?
O68 Mo16 O30 85.87(12) . 2 ?
O32 Mo16 O30 85.09(12) 2 2 ?
O16 Mo16 O67 173.84(14) . . ?
O69 Mo16 O67 79.83(13) . . ?
O68 Mo16 O67 80.36(14) . . ?
O32 Mo16 O67 78.95(13) 2 . ?
O30 Mo16 O67 78.90(13) 2 . ?
O16 Mo16 Mo15 100.52(10) . . ?
O69 Mo16 Mo15 48.24(9) . . ?
O68 Mo16 Mo15 48.15(9) . . ?
O32 Mo16 Mo15 134.51(8) 2 . ?
O30 Mo16 Mo15 133.48(9) 2 . ?
O67 Mo16 Mo15 85.64(8) . . ?
O17 Mo17 O72 102.43(16) . . ?
O17 Mo17 O65 103.09(14) . . ?
O72 Mo17 O65 104.37(13) . . ?
O17 Mo17 O71 96.97(13) . . ?
O72 Mo17 O71 89.19(12) . . ?
O65 Mo17 O71 152.52(12) . . ?
O17 Mo17 O61 97.04(15) . . ?
O72 Mo17 O61 152.78(11) . . ?
O65 Mo17 O61 89.33(12) . . ?
O71 Mo17 O61 69.55(11) . . ?
O17 Mo17 O70 173.74(12) . . ?
O72 Mo17 O70 80.46(13) . . ?
O65 Mo17 O70 81.36(12) . . ?
O71 Mo17 O70 77.42(10) . . ?
O61 Mo17 O70 78.47(11) . . ?
O18 Mo18 O73 97.82(13) . . ?
O18 Mo18 O59 98.43(13) . . ?
O73 Mo18 O59 71.37(11) . . ?
O18 Mo18 O60 98.45(14) . . ?
O73 Mo18 O60 140.96(10) . . ?
O59 Mo18 O60 71.28(10) . . ?
O18 Mo18 O61 98.81(12) . . ?
O73 Mo18 O61 140.27(12) . . ?
O59 Mo18 O61 140.21(11) . . ?
O60 Mo18 O61 70.88(11) . . ?
O18 Mo18 O71 98.85(14) . . ?
O73 Mo18 O71 71.03(11) . . ?
O59 Mo18 O71 140.29(11) . . ?
O60 Mo18 O71 139.92(10) . . ?
O61 Mo18 O71 70.91(11) . . ?
O18 Mo18 O74 179.73(14) . . ?
O73 Mo18 O74 82.37(11) . . ?
O59 Mo18 O74 81.81(11) . . ?
O60 Mo18 O74 81.50(11) . . ?
O61 Mo18 O74 80.91(10) . . ?
O71 Mo18 O74 81.03(11) . . ?
O19 Mo19 O76 102.05(16) . . ?
O19 Mo19 O77 101.39(15) . . ?
O76 Mo19 O77 104.83(13) . . ?
O19 Mo19 O59 95.97(13) . . ?
O76 Mo19 O59 89.58(12) . . ?
O77 Mo19 O59 154.39(13) . . ?
O19 Mo19 O73 95.68(13) . . ?
O76 Mo19 O73 153.94(13) . . ?
O77 Mo19 O73 90.00(12) . . ?
O59 Mo19 O73 69.53(11) . . ?
O19 Mo19 O75 173.75(12) . . ?
O76 Mo19 O75 81.78(14) . . ?
O77 Mo19 O75 82.20(14) . . ?
O59 Mo19 O75 79.02(11) . . ?
O73 Mo19 O75 79.12(11) . . ?
O20 Mo20 O80 102.42(15) . . ?
O20 Mo20 O78 102.34(14) . . ?
O80 Mo20 O78 103.50(14) . . ?
O20 Mo20 O73 96.22(15) . . ?
O80 Mo20 O73 153.91(12) . . ?
O78 Mo20 O73 89.96(12) . . ?
O20 Mo20 O71 96.89(14) . . ?
O80 Mo20 O71 89.93(12) . . ?
O78 Mo20 O71 153.40(12) . . ?
O73 Mo20 O71 69.66(10) . . ?
O20 Mo20 O79 174.03(15) . . ?
O80 Mo20 O79 81.24(13) . . ?
O78 Mo20 O79 81.18(12) . . ?
O73 Mo20 O79 78.86(12) . . ?
O71 Mo20 O79 78.29(11) . . ?
O21 Mo21 O84 103.63(15) . . ?
O21 Mo21 O83 104.32(13) . . ?
O84 Mo21 O83 94.91(13) . . ?
O21 Mo21 O72 95.85(15) . . ?
O84 Mo21 O72 159.42(12) . . ?
O83 Mo21 O72 86.51(12) . . ?
O21 Mo21 O80 96.34(13) . . ?
O84 Mo21 O80 86.61(12) . . ?
O83 Mo21 O80 158.25(12) . . ?
O72 Mo21 O80 84.70(11) . . ?
O21 Mo21 O81 172.95(15) . . ?
O84 Mo21 O81 80.58(13) . . ?
O83 Mo21 O81 80.73(12) . . ?
O72 Mo21 O81 79.39(13) . . ?
O80 Mo21 O81 78.13(12) . . ?
O21 Mo21 Mo22 100.55(12) . . ?
O84 Mo21 Mo22 48.16(8) . . ?
O83 Mo21 Mo22 48.46(9) . . ?
O72 Mo21 Mo22 134.56(8) . . ?
O80 Mo21 Mo22 134.22(9) . . ?
O81 Mo21 Mo22 86.48(9) . . ?
O22 Mo22 O84 104.09(14) . . ?
O22 Mo22 O83 104.04(14) . . ?
O84 Mo22 O83 95.37(12) . . ?
O22 Mo22 O78 96.52(15) . 2 ?
O84 Mo22 O78 85.85(13) . 2 ?
O83 Mo22 O78 158.39(12) . 2 ?
O22 Mo22 O77 96.07(14) . 2 ?
O84 Mo22 O77 158.73(13) . 2 ?
O83 Mo22 O77 86.11(11) . 2 ?
O78 Mo22 O77 85.18(12) 2 2 ?
O22 Mo22 O82 173.65(16) . . ?
O84 Mo22 O82 79.84(12) . . ?
O83 Mo22 O82 80.34(13) . . ?
O78 Mo22 O82 78.65(13) 2 . ?
O77 Mo22 O82 79.50(12) 2 . ?
O22 Mo22 Mo21 100.70(12) . . ?
O84 Mo22 Mo21 48.29(9) . . ?
O83 Mo22 Mo21 48.81(8) . . ?
O78 Mo22 Mo21 133.63(9) 2 . ?
O77 Mo22 Mo21 134.43(8) 2 . ?
O82 Mo22 Mo21 85.65(9) . . ?
O29 Mo3' O30 106.55(18) . . ?
O29 Mo3' O27 104.93(18) . . ?
O30 Mo3' O27 102.09(15) . . ?
O29 Mo3' O31 99.01(15) . . ?
O30 Mo3' O31 89.33(15) . . ?
O27 Mo3' O31 149.06(16) . . ?
O29 Mo3' O28 98.18(16) . . ?
O30 Mo3' O28 149.49(17) . . ?
O27 Mo3' O28 88.17(14) . . ?
O31 Mo3' O28 69.04(13) . . ?
O29 Mo3' O3 173.89(19) . . ?
O30 Mo3' O3 78.11(14) . . ?
O27 Mo3' O3 77.52(13) . . ?
O31 Mo3' O3 76.87(12) . . ?
O28 Mo3' O3 76.19(12) . . ?
O51 Mo4' O32 102.5(2) . . ?
O51 Mo4' O33 100.89(17) . . ?
O32 Mo4' O33 103.77(17) . . ?
O51 Mo4' O31 96.92(17) . . ?
O32 Mo4' O31 90.39(14) . . ?
O33 Mo4' O31 154.12(18) . . ?
O51 Mo4' O34 95.94(17) . . ?
O32 Mo4' O34 155.03(15) . . ?
O33 Mo4' O34 88.93(15) . . ?
O31 Mo4' O34 70.59(12) . . ?
O51 Mo4' O4 175.24(19) . . ?
O32 Mo4' O4 81.12(15) . . ?
O33 Mo4' O4 81.10(15) . . ?
O31 Mo4' O4 79.83(12) . . ?
O34 Mo4' O4 79.72(13) . . ?
O36 Mo5' O37 105.71(18) . . ?
O36 Mo5' O35 104.64(17) . . ?
O37 Mo5' O35 103.18(17) . . ?
O36 Mo5' O38 97.70(16) . . ?
O37 Mo5' O38 89.96(15) . . ?
O35 Mo5' O38 149.66(15) . . ?
O36 Mo5' O34 96.50(17) . . ?
O37 Mo5' O34 151.30(16) . . ?
O35 Mo5' O34 88.16(14) . . ?
O38 Mo5' O34 68.91(12) . . ?
O36 Mo5' O5 173.18(16) . . ?
O37 Mo5' O5 79.36(14) . . ?
O35 Mo5' O5 78.21(14) . . ?
O38 Mo5' O5 77.54(12) . . ?
O34 Mo5' O5 77.29(12) . . ?
O42 Mo6' O41 103.50(16) . . ?
O42 Mo6' O43 102.01(18) . . ?
O41 Mo6' O43 102.46(17) . . ?
O42 Mo6' O38 97.04(16) . . ?
O41 Mo6' O38 91.12(15) . . ?
O43 Mo6' O38 153.17(14) . . ?
O42 Mo6' O40 96.36(16) . . ?
O41 Mo6' O40 154.21(17) . . ?
O43 Mo6' O40 89.12(13) . . ?
O38 Mo6' O40 70.01(12) . . ?
O42 Mo6' O6 175.07(18) . . ?
O41 Mo6' O6 80.62(14) . . ?
O43 Mo6' O6 79.53(14) . . ?
O38 Mo6' O6 80.04(13) . . ?
O40 Mo6' O6 78.93(13) . . ?
O44 Mo8' O46 102.4(2) . . ?
O44 Mo8' O45 102.40(19) . . ?
O46 Mo8' O45 103.78(17) . . ?
O44 Mo8' O28 96.59(17) . . ?
O46 Mo8' O28 89.97(15) . . ?
O45 Mo8' O28 153.4(2) . . ?
O44 Mo8' O40 96.58(16) . . ?
O46 Mo8' O40 153.91(18) . . ?
O45 Mo8' O40 89.23(16) . . ?
O28 Mo8' O40 70.03(13) . . ?
O44 Mo8' O8 175.4(2) . . ?
O46 Mo8' O8 80.17(14) . . ?
O45 Mo8' O8 80.54(15) . . ?
O28 Mo8' O8 79.50(14) . . ?
O40 Mo8' O8 79.81(14) . . ?
O57 M13' O56 105.64(17) . . ?
O57 M13' O58 104.10(18) . . ?
O56 M13' O58 103.00(18) . . ?
O57 M13' O59 96.96(18) . . ?
O56 M13' O59 90.30(15) . . ?
O58 M13' O59 150.79(16) . . ?
O57 M13' O60 96.51(16) . . ?
O56 M13' O60 151.54(17) . . ?
O58 M13' O60 88.32(14) . . ?
O59 M13' O60 69.15(12) . . ?
O57 M13' O13 172.99(18) . . ?
O56 M13' O13 79.84(15) . . ?
O58 M13' O13 78.48(15) . . ?
O59 M13' O13 78.46(14) . . ?
O60 M13' O13 76.95(12) . . ?
O63 M14' O64 101.52(19) . . ?
O63 M14' O62 101.1(2) . . ?
O64 M14' O62 103.14(18) . . ?
O63 M14' O61 96.53(19) . . ?
O64 M14' O61 90.64(16) . . ?
O62 M14' O61 154.8(2) . . ?
O63 M14' O60 96.17(16) . . ?
O64 M14' O60 155.4(2) . . ?
O62 M14' O60 89.96(16) . . ?
O61 M14' O60 70.28(13) . . ?
O63 M14' O14 175.45(18) . . ?
O64 M14' O14 81.48(15) . . ?
O62 M14' O14 81.39(17) . . ?
O61 M14' O14 79.94(15) . . ?
O60 M14' O14 79.98(14) . . ?
O65 M17' O72 105.5(2) . . ?
O65 M17' O70 98.0(2) . . ?
O72 M17' O70 95.3(3) . . ?
O65 M17' O61 92.3(2) . . ?
O72 M17' O61 159.3(2) . . ?
O70 M17' O61 92.7(2) . . ?
O65 M17' O71 161.8(3) . . ?
O72 M17' O71 89.6(2) . . ?
O70 M17' O71 90.47(19) . . ?
O61 M17' O71 71.18(17) . . ?
O65 M17' O17 87.3(2) . . ?
O72 M17' O17 85.5(2) . . ?
O70 M17' O17 174.3(2) . . ?
O61 M17' O17 84.8(2) . . ?
O71 M17' O17 83.85(18) . . ?
O75 M19' O77 105.36(19) . . ?
O75 M19' O76 103.29(18) . . ?
O77 M19' O76 102.98(15) . . ?
O75 M19' O73 98.18(15) . . ?
O77 M19' O73 90.30(14) . . ?
O76 M19' O73 150.56(17) . . ?
O75 M19' O59 97.01(16) . . ?
O77 M19' O59 151.84(15) . . ?
O76 M19' O59 87.95(15) . . ?
O73 M19' O59 69.46(12) . . ?
O75 M19' O19 174.10(16) . . ?
O77 M19' O19 79.25(15) . . ?
O76 M19' O19 78.93(15) . . ?
O73 M19' O19 77.92(12) . . ?
O59 M19' O19 77.52(12) . . ?
O79 M20' O78 104.55(18) . . ?
O79 M20' O80 104.0(2) . . ?
O78 M20' O80 102.52(19) . . ?
O79 M20' O73 97.96(19) . . ?
O78 M20' O73 89.74(16) . . ?
O80 M20' O73 151.08(19) . . ?
O79 M20' O71 96.98(17) . . ?
O78 M20' O71 152.0(2) . . ?
O80 M20' O71 89.16(15) . . ?
O73 M20' O71 69.47(14) . . ?
O79 M20' O20 174.0(2) . . ?
O78 M20' O20 79.44(15) . . ?
O80 M20' O20 79.18(16) . . ?
O73 M20' O20 77.47(15) . . ?
O71 M20' O20 77.90(14) . . ?
Mo1 O23 Mo2 82.80(11) . . ?
Mo2 O24 Mo1 83.25(12) . . ?
C1 O25 Mo1 121.4(4) . . ?
C1 O26 Mo2 122.8(4) . . ?
Mo3 O27 Mo2 155.00(18) . . ?
Mo7 O28 Mo3 108.93(13) . . ?
Mo8' O28 Mo3' 132.59(18) . . ?
Mo7 O28 Mo8 108.23(13) . . ?
Mo3 O28 Mo8 140.81(13) . . ?
Mo3' O30 Mo16 147.00(15) . 3 ?
Mo3 O30 Mo16 155.16(17) . 3 ?
Mo7 O31 Mo3 108.12(12) . . ?
Mo4' O31 Mo3' 132.10(17) . . ?
Mo7 O31 Mo4 107.94(12) . . ?
Mo3 O31 Mo4 142.01(14) . . ?
Mo4' O32 Mo16 149.2(2) . 3 ?
Mo4 O32 Mo16 155.56(17) . 3 ?
Mo4 O33 Mo11 155.80(18) . . ?
Mo7 O34 Mo4 108.86(11) . . ?
Mo7 O34 Mo5 108.20(13) . . ?
Mo4 O34 Mo5 140.69(14) . . ?
Mo4' O34 Mo5' 134.21(14) . . ?
Mo5 O35 Mo11 155.04(15) . . ?
Mo5' O37 Mo1 147.9(2) . 12 ?
Mo5 O37 Mo1 156.10(16) . 12 ?
Mo6' O38 Mo5' 131.78(14) . . ?
Mo7 O38 Mo5 108.47(12) . . ?
Mo7 O38 Mo6 108.34(11) . . ?
Mo5 O38 Mo6 141.02(14) . . ?
Mo7 O40 Mo6 109.07(12) . . ?
Mo8' O40 Mo6' 134.55(17) . . ?
Mo7 O40 Mo8 108.75(12) . . ?
Mo6 O40 Mo8 140.54(14) . . ?
Mo6' O41 Mo1 147.29(18) . 12 ?
Mo6 O41 Mo1 155.89(17) . 12 ?
Mo6 O43 Mo9 154.99(16) . . ?
Mo8 O45 Mo9 156.29(17) . . ?
Mo8 O46 Mo2 156.00(17) . . ?
Mo10 O47 Mo9 82.69(12) . . ?
Mo10 O48 Mo9 82.76(10) . . ?
C5 O49 Mo9 123.3(4) . . ?
C5 O50 Mo10 121.9(4) . . ?
C9 O52 Mo11 121.0(5) . . ?
C9 O53 Mo12 119.3(4) . . ?
Mo11 O54 Mo12 82.84(11) . . ?
Mo11 O55 Mo12 83.67(12) . . ?
Mo13 O56 Mo12 155.19(19) . . ?
Mo13 O58 Mo10 154.89(16) . 12 ?
M13' O58 Mo10 148.5(2) . 12 ?
Mo18 O59 Mo19 108.67(13) . . ?
Mo18 O59 Mo13 108.30(11) . . ?
Mo19 O59 Mo13 141.11(14) . . ?
M13' O59 M19' 132.15(14) . . ?
Mo18 O60 Mo13 108.12(11) . . ?
Mo18 O60 Mo14 108.50(12) . . ?
Mo13 O60 Mo14 141.19(16) . . ?
M14' O60 M13' 133.97(17) . . ?
M17' O61 M14' 137.02(18) . . ?
Mo18 O61 Mo14 108.61(13) . . ?
Mo18 O61 Mo17 108.03(12) . . ?
Mo14 O61 Mo17 140.77(12) . . ?
Mo14 O62 Mo10 155.54(15) . 12 ?
M14' O62 Mo10 148.76(16) . 12 ?
Mo14 O64 Mo15 154.51(18) . . ?
Mo17 O65 Mo15 155.63(18) . . ?
C17 O66 Mo15 120.1(3) . . ?
C17 O67 Mo16 120.6(4) . . ?
Mo15 O68 Mo16 83.52(13) . . ?
Mo16 O69 Mo15 83.52(13) . . ?
Mo18 O71 Mo17 108.36(13) . . ?
Mo18 O71 Mo20 108.05(11) . . ?
Mo17 O71 Mo20 140.81(15) . . ?
M17' O71 M20' 137.6(2) . . ?
Mo17 O72 Mo21 156.20(15) . . ?
Mo18 O73 Mo20 108.67(11) . . ?
M19' O73 M20' 130.82(17) . . ?
Mo18 O73 Mo19 108.44(14) . . ?
Mo20 O73 Mo19 141.48(14) . . ?
Mo19 O76 Mo12 156.00(17) . . ?
Mo19 O77 Mo22 155.26(16) . 3 ?
Mo20 O78 Mo22 155.26(19) . 3 ?
Mo20 O80 Mo21 154.58(17) . . ?
C13 O81 Mo21 121.8(4) . . ?
C13 O82 Mo22 121.4(4) . . ?
Mo22 O83 Mo21 82.74(10) . . ?
Mo22 O84 Mo21 83.55(10) . . ?
O26 C1 O25 113.4(6) . . ?
O26 C1 C2 122.1(8) . . ?
O25 C1 C2 116.7(8) . . ?
C3 C2 C1 122.4(10) . . ?
C2 C3 C4 108.1(14) . . ?
O50 C5 O49 118.7(6) . . ?
O50 C5 C6 121.0(7) . . ?
O49 C5 C6 119.3(7) . . ?
C7 C6 C5 126.5(12) . . ?
C6 C7 C8 131.1(13) . . ?
O52 C9 O53 124.4(7) . . ?
O52 C9 C10 115.1(7) . . ?
O53 C9 C10 120.5(7) . . ?
C11 C10 C9 120.8(11) . . ?
C10 C11 C12 136.2(13) . . ?
O81 C13 O82 116.9(6) . . ?
O81 C13 C14 119.6(8) . . ?
O82 C13 C14 116.2(8) . . ?
C15 C14 C13 121.9(11) . . ?
C14 C15 C16 124.0(16) . . ?
O67 C17 O66 118.2(7) . . ?
O67 C17 C18 118.1(7) . . ?
O66 C17 C18 119.1(6) . . ?
C19 C18 C17 122.9(9) . . ?
C18 C19 C20 126.2(11) . . ?
O26 C1' O25 117.2(5) . . ?
O26 C1' C2' 121.3(7) . . ?
O25 C1' C2' 119.1(7) . . ?
C3' C2' C1' 119.0(10) . . ?
C2' C3' C4' 134.6(16) . . ?
O50 C5' O49 115.2(6) . . ?
O50 C5' C6' 120.5(8) . . ?
O49 C5' C6' 120.9(8) . . ?
C7' C6' C5' 115.6(10) . . ?
C6' C7' C8' 126.7(14) . . ?
O53 C9' O52 113.8(7) . . ?
O53 C9' C10' 119.5(8) . . ?
O52 C9' C10' 115.9(7) . . ?
C11' C10' C9' 122.3(11) . . ?
C10' C11' C12' 124.4(15) . . ?
O82 C13' O81 118.9(6) . . ?
O82 C13' C14' 121.2(8) . . ?
O81 C13' C14' 117.7(8) . . ?
C15' C14' C13' 120.7(10) . . ?
C14' C15' C16' 131.5(16) . . ?
O67 C17' O66 116.5(6) . . ?
O67 C17' C18' 120.4(8) . . ?
O66 C17' C18' 118.4(7) . . ?
C19' C18' C17' 120.4(11) . . ?
C18' C19' C20' 129.4(14) . . ?

loop_
_geom_bond_atom_site_label_1
_geom_bond_atom_site_label_2
_geom_bond_distance
_geom_bond_site_symmetry_2
_geom_bond_publ_flag
Mo1 O1 1.686(2) . ?
Mo1 O24 1.937(3) . ?
Mo1 O23 1.942(3) . ?
Mo1 O37 2.044(3) 11 ?
Mo1 O41 2.051(3) 11 ?
Mo1 O25 2.303(3) . ?
Mo1 Mo2 2.5695(5) . ?
Mo2 O2 1.660(3) . ?
Mo2 O24 1.931(3) . ?
Mo2 O23 1.943(3) . ?
Mo2 O46 2.037(3) . ?
Mo2 O27 2.038(3) . ?
Mo2 O26 2.303(3) . ?
Mo3 O3 1.691(3) . ?
Mo3 O27 1.784(3) . ?
Mo3 O30 1.796(3) . ?
Mo3 O28 2.030(3) . ?
Mo3 O31 2.037(3) . ?
Mo3 O29 2.379(3) . ?
Mo4 O4 1.702(3) . ?
Mo4 O33 1.780(3) . ?
Mo4 O32 1.794(3) . ?
Mo4 O34 2.043(3) . ?
Mo4 O31 2.056(3) . ?
Mo4 O51 2.362(3) . ?
Mo5 O5 1.678(3) . ?
Mo5 O37 1.788(3) . ?
Mo5 O35 1.788(3) . ?
Mo5 O34 2.052(3) . ?
Mo5 O38 2.053(3) . ?
Mo5 O36 2.404(3) . ?
Mo6 O6 1.697(3) . ?
Mo6 O41 1.781(2) . ?
Mo6 O43 1.786(3) . ?
Mo6 O40 2.040(3) . ?
Mo6 O38 2.061(3) . ?
Mo6 O42 2.358(3) . ?
Mo7 O7 1.669(3) . ?
Mo7 O38 1.999(2) . ?
Mo7 O40 2.002(3) . ?
Mo7 O28 2.004(3) . ?
Mo7 O34 2.007(3) . ?
Mo7 O31 2.018(3) . ?
Mo7 O39 2.346(3) . ?
Mo8 O8 1.702(3) . ?
Mo8 O45 1.781(3) . ?
Mo8 O46 1.781(3) . ?
Mo8 O40 2.053(3) . ?
Mo8 O28 2.064(3) . ?
Mo8 O44 2.366(3) . ?
Mo9 O9 1.676(3) . ?
Mo9 O48 1.945(3) . ?
Mo9 O47 1.946(3) . ?
Mo9 O43 2.035(3) . ?
Mo9 O45 2.037(3) . ?
Mo9 O49 2.296(3) . ?
Mo9 Mo10 2.5705(5) . ?
Mo10 O10 1.669(3) . ?
Mo10 O48 1.943(3) . ?
Mo10 O47 1.945(3) . ?
Mo10 O58 2.038(3) 11 ?
Mo10 O62 2.045(3) 11 ?
Mo10 O50 2.337(3) . ?
Mo11 O11 1.679(3) . ?
Mo11 O55 1.927(3) . ?
Mo11 O54 1.940(3) . ?
Mo11 O35 2.041(3) . ?
Mo11 O33 2.042(3) . ?
Mo11 O52 2.298(3) . ?
Mo11 Mo12 2.5732(4) . ?
Mo12 O12 1.681(3) . ?
Mo12 O55 1.931(3) . ?
Mo12 O54 1.950(3) . ?
Mo12 O76 2.040(3) . ?
Mo12 O56 2.056(3) . ?
Mo12 O53 2.309(3) . ?
Mo13 O13 1.701(3) . ?
Mo13 O56 1.780(3) . ?
Mo13 O58 1.795(3) . ?
Mo13 O59 2.049(3) . ?
Mo13 O60 2.050(3) . ?
Mo13 O57 2.394(3) . ?
Mo14 O14 1.699(3) . ?
Mo14 O64 1.784(3) . ?
Mo14 O62 1.788(3) . ?
Mo14 O61 2.048(3) . ?
Mo14 O60 2.051(2) . ?
Mo14 O63 2.392(3) . ?
Mo15 O15 1.687(3) . ?
Mo15 O68 1.930(3) . ?
Mo15 O69 1.932(3) . ?
Mo15 O65 2.038(3) . ?
Mo15 O64 2.051(3) . ?
Mo15 O66 2.312(3) . ?
Mo15 Mo16 2.5738(5) . ?
Mo16 O16 1.690(3) . ?
Mo16 O69 1.932(3) . ?
Mo16 O68 1.935(3) . ?
Mo16 O32 2.036(3) 2 ?
Mo16 O30 2.038(3) 2 ?
Mo16 O67 2.325(3) . ?
Mo17 O17 1.685(3) . ?
Mo17 O72 1.788(3) . ?
Mo17 O65 1.795(3) . ?
Mo17 O71 2.039(2) . ?
Mo17 O61 2.054(3) . ?
Mo17 O70 2.400(3) . ?
Mo18 O18 1.667(3) . ?
Mo18 O73 2.002(3) . ?
Mo18 O59 2.006(2) . ?
Mo18 O60 2.009(3) . ?
Mo18 O61 2.009(2) . ?
Mo18 O71 2.016(3) . ?
Mo18 O74 2.338(3) . ?
Mo19 O19 1.710(3) . ?
Mo19 O76 1.779(3) . ?
Mo19 O77 1.788(3) . ?
Mo19 O59 2.046(3) . ?
Mo19 O73 2.055(3) . ?
Mo19 O75 2.342(3) . ?
Mo20 O20 1.684(3) . ?
Mo20 O80 1.792(3) . ?
Mo20 O78 1.795(3) . ?
Mo20 O73 2.043(3) . ?
Mo20 O71 2.045(3) . ?
Mo20 O79 2.374(3) . ?
Mo21 O21 1.671(3) . ?
Mo21 O84 1.933(3) . ?
Mo21 O83 1.952(3) . ?
Mo21 O72 2.036(3) . ?
Mo21 O80 2.042(3) . ?
Mo21 O81 2.310(3) . ?
Mo21 Mo22 2.5732(6) . ?
Mo22 O22 1.676(3) . ?
Mo22 O84 1.929(3) . ?
Mo22 O83 1.942(3) . ?
Mo22 O78 2.040(2) 2 ?
Mo22 O77 2.044(3) 2 ?
Mo22 O82 2.316(3) . ?
Mo3' O29 1.626(3) . ?
Mo3' O30 1.795(3) . ?
Mo3' O27 1.817(3) . ?
Mo3' O31 2.039(3) . ?
Mo3' O28 2.061(3) . ?
Mo3' O3 2.445(3) . ?
Mo4' O51 1.728(4) . ?
Mo4' O32 1.789(4) . ?
Mo4' O33 1.813(4) . ?
Mo4' O31 2.018(3) . ?
Mo4' O34 2.034(4) . ?
Mo4' O4 2.333(4) . ?
Mo5' O36 1.670(4) . ?
Mo5' O37 1.766(4) . ?
Mo5' O35 1.825(3) . ?
Mo5' O38 2.045(3) . ?
Mo5' O34 2.077(3) . ?
Mo5' O5 2.413(4) . ?
Mo6' O42 1.721(4) . ?
Mo6' O41 1.777(3) . ?
Mo6' O43 1.843(3) . ?
Mo6' O38 2.015(3) . ?
Mo6' O40 2.041(3) . ?
Mo6' O6 2.332(4) . ?
Mo8' O44 1.727(4) . ?
Mo8' O46 1.789(3) . ?
Mo8' O45 1.812(4) . ?
Mo8' O28 2.036(4) . ?
Mo8' O40 2.041(4) . ?
Mo8' O8 2.339(4) . ?
M13' O57 1.679(4) . ?
M13' O56 1.767(3) . ?
M13' O58 1.815(4) . ?
M13' O59 2.045(4) . ?
M13' O60 2.077(3) . ?
M13' O13 2.418(4) . ?
M14' O63 1.751(4) . ?
M14' O64 1.790(3) . ?
M14' O62 1.796(4) . ?
M14' O61 2.023(4) . ?
M14' O60 2.026(3) . ?
M14' O14 2.338(4) . ?
M17' O65 1.758(4) . ?
M17' O72 1.800(6) . ?
M17' O70 1.914(5) . ?
M17' O61 1.997(5) . ?
M17' O71 2.015(4) . ?
M17' O17 2.170(5) . ?
M19' O75 1.660(4) . ?
M19' O77 1.792(4) . ?
M19' O76 1.820(4) . ?
M19' O73 2.042(3) . ?
M19' O59 2.062(3) . ?
M19' O19 2.391(4) . ?
M20' O79 1.673(4) . ?
M20' O78 1.799(3) . ?
M20' O80 1.813(4) . ?
M20' O73 2.046(4) . ?
M20' O71 2.052(4) . ?
M20' O20 2.384(4) . ?
O25 C1' 1.340(8) . ?
O25 C1 1.366(9) . ?
O26 C1' 1.289(9) . ?
O26 C1 1.318(10) . ?
O49 C5 1.311(9) . ?
O49 C5' 1.350(9) . ?
O50 C5 1.298(9) . ?
O50 C5' 1.309(10) . ?
O52 C9 1.243(8) . ?
O52 C9' 1.380(9) . ?
O53 C9 1.295(9) . ?
O53 C9' 1.300(10) . ?
O66 C17 1.318(9) . ?
O66 C17' 1.344(9) . ?
O67 C17' 1.300(8) . ?
O67 C17 1.301(8) . ?
O81 C13 1.298(10) . ?
O81 C13' 1.326(10) . ?
O82 C13' 1.293(10) . ?
O82 C13 1.349(9) . ?
C1 C2 1.466(10) . ?
C2 C3 1.386(14) . ?
C3 C4 1.515(15) . ?
C5 C6 1.467(11) . ?
C6 C7 1.404(13) . ?
C7 C8 1.507(14) . ?
C9 C10 1.549(12) . ?
C10 C11 1.371(12) . ?
C11 C12 1.495(14) . ?
C13 C14 1.488(11) . ?
C14 C15 1.349(14) . ?
C15 C16 1.471(15) . ?
C17 C18 1.465(11) . ?
C18 C19 1.335(12) . ?
C19 C20 1.525(14) . ?
C1' C2' 1.484(10) . ?
C2' C3' 1.363(12) . ?
C3' C4' 1.524(14) . ?
C5' C6' 1.476(11) . ?
C6' C7' 1.371(14) . ?
C7' C8' 1.536(15) . ?
C9' C10' 1.468(12) . ?
C10' C11' 1.334(13) . ?
C11' C12' 1.507(16) . ?
C13' C14' 1.457(11) . ?
C14' C15' 1.355(14) . ?
C15' C16' 1.477(14) . ?
C17' C18' 1.498(11) . ?
C18' C19' 1.376(12) . ?
C19' C20' 1.499(14) . ?
